data_1575642
loop_
_publ_author_name
'Tsunekawa, Eisuke'
'Nakama, Takahiro'
'Fujita, Makoto'
'Sawada, Tomohisa'

_publ_section_title
;
 Engineering &#x3b2;-sheet morphologies <i>via</i> metal cross-linking and
 side chain modifications.
;
_journal_issue 40
_journal_name_full 'Chemical science'
_journal_page_first 18832
_journal_page_last 18837
_journal_paper_doi 10.1039/d5sc05237h
_journal_volume 16
_journal_year 2025
_chemical_absolute_configuration rmad
_chemical_formula_sum 'C36.35 H53 Ag F4.05 N7.67 O11.7 S1.35'
_chemical_formula_weight 1012.70
_chemical_name_systematic 'metal--peptide double helical \b-sheet tape (Val, Tle)'
_chemical_properties_physical Hygroscopic
_space_group_crystal_system hexagonal
_space_group_IT_number 178
_space_group_name_Hall 'P 61 2 (0 0 5)'
_space_group_name_H-M_alt 'P 61 2 2'
_atom_sites_solution_hydrogens geom
_audit_creation_method SHELXL-2018/3
_audit_update_record
;
2025-01-29 deposited with the CCDC.	2025-09-09 downloaded from the CCDC.
;
_cell_angle_alpha 90
_cell_angle_beta 90
_cell_angle_gamma 120
_cell_formula_units_Z 48
_cell_length_a 32.10(2)
_cell_length_b 32.10(2)
_cell_length_c 90.47(7)
_cell_measurement_reflns_used 12386
_cell_measurement_temperature 100(2)
_cell_measurement_theta_max 16.2602
_cell_measurement_theta_min 0.4011
_cell_volume 80732(9)
_computing_structure_refinement 'SHELXL-2018/3 (Sheldrick, 2018)'
_diffrn_ambient_temperature 100(2)
_diffrn_measured_fraction_theta_full 0.999
_diffrn_measured_fraction_theta_max 0.999
_diffrn_measurement_device_type 'EIGER16M (DECTRIS)'
_diffrn_measurement_method 'Phi Scan'
_diffrn_radiation_type synchrotron
_diffrn_radiation_wavelength 0.700
_diffrn_reflns_av_R_equivalents 0.1116
_diffrn_reflns_av_unetI/netI 0.0792
_diffrn_reflns_Laue_measured_fraction_full 0.999
_diffrn_reflns_Laue_measured_fraction_max 0.999
_diffrn_reflns_limit_h_max 25
_diffrn_reflns_limit_h_min -23
_diffrn_reflns_limit_k_max 17
_diffrn_reflns_limit_k_min -24
_diffrn_reflns_limit_l_max 72
_diffrn_reflns_limit_l_min -68
_diffrn_reflns_number 64437
_diffrn_reflns_point_group_measured_fraction_full 1.000
_diffrn_reflns_point_group_measured_fraction_max 1.000
_diffrn_reflns_theta_full 16.258
_diffrn_reflns_theta_max 16.258
_diffrn_reflns_theta_min 0.721
_diffrn_source 'SPring-8 BL41XU'
_exptl_absorpt_coefficient_mu 0.376
_exptl_crystal_colour colorless
_exptl_crystal_density_diffrn 1.000
_exptl_crystal_description plate
_exptl_crystal_F_000 25124
_exptl_crystal_recrystallization_method 'Re-crystallisation from solvent: chloroform, methanol, methoxycyclopentane'
_exptl_crystal_size_max 0.200
_exptl_crystal_size_mid 0.010
_exptl_crystal_size_min 0.010
_refine_diff_density_max 0.853
_refine_diff_density_min -0.667
_refine_diff_density_rms 0.185
_refine_ls_abs_structure_details
;
 Flack x determined using 2040 quotients [(I+)-(I-)]/[(I+)+(I-)]
 (Parsons, Flack and Wagner, Acta Cryst. B69 (2013) 249-259).
;
_refine_ls_abs_structure_Flack 0.06(3)
_refine_ls_extinction_method none
_refine_ls_goodness_of_fit_ref 1.272
_refine_ls_hydrogen_treatment constr
_refine_ls_matrix_type full
_refine_ls_number_parameters 1093
_refine_ls_number_reflns 14431
_refine_ls_number_restraints 985
_refine_ls_restrained_S_all 1.259
_refine_ls_R_factor_all 0.2392
_refine_ls_R_factor_gt 0.1848
_refine_ls_shift/su_max 0.002
_refine_ls_shift/su_mean 0.000
_refine_ls_structure_factor_coef Fsqd
_refine_ls_weighting_details 'w=1/[\s^2^(Fo^2^)+(0.2700P)^2^] where P=(Fo^2^+2Fc^2^)/3'
_refine_ls_weighting_scheme calc
_refine_ls_wR_factor_gt 0.4253
_refine_ls_wR_factor_ref 0.4788
_reflns_Friedel_coverage 0.749
_reflns_Friedel_fraction_full 1.000
_reflns_Friedel_fraction_max 1.000
_reflns_number_gt 7505
_reflns_number_total 14431
_reflns_threshold_expression 'I > 2\s(I)'
_cod_data_source_file d5sc05237h2.cif
_cod_data_source_block p6122_a-coot-18
_cod_depositor_comments 'Adding full bibliography for 1575639--1575646.cif.'
_cod_original_cell_volume 80711(127)
_cod_original_sg_symbol_Hall 'P 61 2 (0 0 -1)'
_cod_original_formula_sum 'C36.35 H53 Ag F4.05 N7.67 O11.70 S1.35'
_cod_database_code 1575642
_shelx_shelxl_version_number 2018/3
_shelx_space_group_comment
;
The symmetry employed for this shelxl refinement is uniquely defined
by the following loop, which should always be used as a source of
symmetry information in preference to the above space-group names.
They are only intended as comments.
;
_shelx_estimated_absorpt_t_min 0.929
_shelx_estimated_absorpt_t_max 0.996

loop_
_space_group_symop_operation_xyz
'x, y, z'
'-y, x-y, z+1/3'
'-x+y, -x, z+2/3'
'-x, -y, z+1/2'
'y, -x+y, z+5/6'
'x-y, x, z+1/6'
'y, x, -z+1/3'
'x-y, -y, -z'
'-x, -x+y, -z+2/3'
'-y, -x, -z+5/6'
'-x+y, y, -z+1/2'
'x, x-y, -z+1/6'

loop_
_atom_site_label
_atom_site_type_symbol
_atom_site_fract_x
_atom_site_fract_y
_atom_site_fract_z
_atom_site_U_iso_or_equiv
_atom_site_adp_type
_atom_site_occupancy
_atom_site_site_symmetry_order
_atom_site_calc_flag
_atom_site_refinement_flags_posn
_atom_site_refinement_flags_adp
_atom_site_refinement_flags_occupancy
_atom_site_disorder_assembly
_atom_site_disorder_group
O1_A:1 O 0.2580(18) 0.2609(16) 0.5157(6) 0.34(3) Uiso 1 1 d D U . . .
C_A:1 C 0.2907(17) 0.2519(15) 0.5132(4) 0.29(3) Uiso 1 1 d D U . . .
O2_A:1 O 0.2828(14) 0.2080(15) 0.5118(5) 0.293(19) Uiso 1 1 d D U . . .
CT_A:1 C 0.2343(17) 0.1669(16) 0.5144(6) 0.36(3) Uiso 1 1 d D U . . .
C1_A:1 C 0.225(3) 0.171(3) 0.5306(6) 0.39(5) Uiso 1 1 d D U . . .
H1A_A:1 H 0.193222 0.144904 0.533322 0.591 Uiso 1 1 calc R U . . .
H1B_A:1 H 0.249646 0.169318 0.536574 0.591 Uiso 1 1 calc R U . . .
H1C_A:1 H 0.226831 0.202097 0.532327 0.591 Uiso 1 1 calc R U . . .
C2_A:1 C 0.197(2) 0.1684(19) 0.5046(7) 0.34(4) Uiso 1 1 d D U . . .
H2A_A:1 H 0.165158 0.140476 0.506683 0.515 Uiso 1 1 calc R U . . .
H2B_A:1 H 0.195916 0.198004 0.506555 0.515 Uiso 1 1 calc R U . . .
H2C_A:1 H 0.205077 0.167779 0.494206 0.515 Uiso 1 1 calc R U . . .
C3_A:1 C 0.238(3) 0.122(2) 0.5118(9) 0.41(5) Uiso 1 1 d D U . . .
H3A_A:1 H 0.205868 0.093421 0.513367 0.614 Uiso 1 1 calc R U . . .
H3B_A:1 H 0.247981 0.121964 0.501601 0.614 Uiso 1 1 calc R U . . .
H3C_A:1 H 0.260797 0.121373 0.518666 0.614 Uiso 1 1 calc R U . . .
N_A:2 N 0.3356(14) 0.2846(12) 0.5111(4) 0.226(17) Uiso 1 1 d D U . . .
H0_A:2 H 0.356227 0.274885 0.509017 0.271 Uiso 1 1 calc R U . . .
CA_A:2 C 0.3537(12) 0.3358(11) 0.5119(3) 0.175(15) Uiso 1 1 d D U . . .
HA_A:2 H 0.332290 0.342570 0.518266 0.210 Uiso 1 1 calc R U . . .
CB_A:2 C 0.4050(13) 0.3600(14) 0.5183(4) 0.206(19) Uiso 1 1 d D U . . .
HB_A:2 H 0.422811 0.348770 0.511913 0.248 Uiso 1 1 calc R U . . .
CG1_A:2 C 0.4329(18) 0.4136(14) 0.5173(6) 0.24(2) Uiso 1 1 d D U . . .
HG1A_A:2 H 0.431744 0.423388 0.507109 0.365 Uiso 1 1 calc R U . . .
HG1B_A:2 H 0.418943 0.427328 0.523960 0.365 Uiso 1 1 calc R U . . .
HG1C_A:2 H 0.466469 0.425148 0.520087 0.365 Uiso 1 1 calc R U . . .
CG2_A:2 C 0.403(2) 0.3381(19) 0.5334(5) 0.26(3) Uiso 1 1 d D U . . .
HG2A_A:2 H 0.383704 0.302987 0.532716 0.395 Uiso 1 1 calc R U . . .
HG2B_A:2 H 0.435545 0.347539 0.536659 0.395 Uiso 1 1 calc R U . . .
HG2C_A:2 H 0.388019 0.349719 0.540532 0.395 Uiso 1 1 calc R U . . .
C_A:2 C 0.3556(11) 0.3545(10) 0.4962(3) 0.186(17) Uiso 1 1 d D U . . .
O_A:2 O 0.3770(10) 0.3476(10) 0.4861(3) 0.176(11) Uiso 1 1 d D U . . .
O_A:3 O 0.2612(10) 0.3996(10) 0.4912(3) 0.173(10) Uiso 1 1 d D U . . .
C_A:3 C 0.2816(9) 0.3970(10) 0.4800(4) 0.172(16) Uiso 1 1 d D U . . .
CA_A:3 C 0.3293(9) 0.3976(10) 0.4807(3) 0.130(12) Uiso 1 1 d D U . . .
HA_A:3 H 0.330531 0.377040 0.472618 0.156 Uiso 1 1 calc R U . . .
N_A:3 N 0.3323(10) 0.3782(9) 0.4950(3) 0.140(10) Uiso 1 1 d D U . . .
H0_A:3 H 0.318512 0.382458 0.502778 0.168 Uiso 1 1 calc R U . . .
CB_A:3 C 0.3707(11) 0.4495(10) 0.4788(2) 0.144(13) Uiso 1 1 d D U . . .
HB1_A:3 H 0.361364 0.471760 0.483326 0.173 Uiso 1 1 calc R U . . .
HB2_A:3 H 0.399329 0.453348 0.484154 0.173 Uiso 1 1 calc R U . . .
C3_A:3 C 0.3838(9) 0.4632(9) 0.4628(2) 0.157(14) Uiso 1 1 d D U . . .
C7_A:3 C 0.3710(11) 0.4927(11) 0.4554(3) 0.168(15) Uiso 1 1 d D U . . .
H7_A:3 H 0.354167 0.505656 0.460488 0.202 Uiso 1 1 calc R U . . .
C6_A:3 C 0.3827(13) 0.5035(12) 0.4406(3) 0.203(18) Uiso 1 1 d D U . . .
H6_A:3 H 0.374589 0.524104 0.435347 0.243 Uiso 1 1 calc R U . . .
C5_A:3 C 0.4065(12) 0.4829(13) 0.4338(3) 0.192(17) Uiso 1 1 d D U . . .
H5_A:3 H 0.413894 0.489263 0.423591 0.230 Uiso 1 1 calc R U . . .
N1_A:3 N 0.4198(11) 0.4546(12) 0.4406(3) 0.188(14) Uiso 1 1 d D U . . .
C4_A:3 C 0.4087(11) 0.4454(11) 0.4550(3) 0.181(16) Uiso 1 1 d D U . . .
H4_A:3 H 0.418275 0.425618 0.460041 0.218 Uiso 1 1 calc R U . . .
N_A:4 N 0.2622(12) 0.3933(12) 0.4672(3) 0.171(12) Uiso 1 1 d D U . . .
H0_A:4 H 0.277819 0.392944 0.459237 0.205 Uiso 1 1 calc R U . . .
CA_A:4 C 0.2159(15) 0.3895(18) 0.4655(3) 0.187(17) Uiso 1 1 d D U . . .
HA1_A:4 H 0.215378 0.415564 0.471178 0.224 Uiso 1 1 calc R U . . .
HA2_A:4 H 0.190881 0.358414 0.469585 0.224 Uiso 1 1 calc R U . . .
C_A:4 C 0.2041(12) 0.3930(10) 0.4493(3) 0.164(15) Uiso 1 1 d D U . . .
O_A:4 O 0.2334(9) 0.4007(9) 0.4395(3) 0.147(9) Uiso 1 1 d D U . . .
N_A:5 N 0.1627(10) 0.3894(10) 0.4465(3) 0.146(10) Uiso 1 1 d D U . . .
H0_A:5 H 0.145496 0.390795 0.453831 0.175 Uiso 1 1 calc R U . . .
CA_A:5 C 0.1439(10) 0.3833(10) 0.4315(3) 0.130(12) Uiso 1 1 d D U . . .
HA_A:5 H 0.169093 0.409383 0.425226 0.156 Uiso 1 1 calc R U . . .
C_A:5 C 0.0995(10) 0.3892(9) 0.4314(4) 0.161(15) Uiso 1 1 d D U . . .
O_A:5 O 0.0768(10) 0.3851(10) 0.4428(3) 0.164(10) Uiso 1 1 d D U . . .
CB_A:5 C 0.1325(9) 0.3355(9) 0.4248(3) 0.138(13) Uiso 1 1 d D U . . .
HB1_A:5 H 0.133420 0.338494 0.413940 0.166 Uiso 1 1 calc R U . . .
HB2_A:5 H 0.158069 0.328437 0.427773 0.166 Uiso 1 1 calc R U . . .
C6_A:5 C 0.0844(9) 0.2936(9) 0.4293(3) 0.174(15) Uiso 1 1 d D U . . .
C7_A:5 C 0.0742(11) 0.2779(11) 0.4438(3) 0.176(16) Uiso 1 1 d D U . . .
H7_A:5 H 0.100094 0.291091 0.450662 0.212 Uiso 1 1 calc R U . . .
N8_A:5 N 0.0309(13) 0.2458(11) 0.4488(3) 0.186(14) Uiso 1 1 d D U . . .
C9_A:5 C -0.0045(11) 0.2260(12) 0.4390(4) 0.22(2) Uiso 1 1 d D U . . .
H9_A:5 H -0.035605 0.202578 0.442328 0.260 Uiso 1 1 calc R U . . .
C10_A:5 C 0.0013(10) 0.2376(13) 0.4241(4) 0.25(2) Uiso 1 1 d D U . . .
H10_A:5 H -0.025023 0.222551 0.417436 0.298 Uiso 1 1 calc R U . . .
C11_A:5 C 0.0468(11) 0.2721(12) 0.4192(3) 0.205(19) Uiso 1 1 d D U . . .
H11_A:5 H 0.052131 0.280850 0.409089 0.246 Uiso 1 1 calc R U . . .
N_A:6 N 0.0908(11) 0.3975(11) 0.4176(3) 0.161(12) Uiso 1 1 d D U . . .
H0_A:6 H 0.111811 0.402421 0.410647 0.193 Uiso 1 1 calc R U . . .
CA_A:6 C 0.0468(12) 0.3988(10) 0.4138(3) 0.171(15) Uiso 1 1 d D U . . .
HA_A:6 H 0.025740 0.387505 0.422802 0.205 Uiso 1 1 calc R U . . .
CB_A:6 C 0.0551(12) 0.4497(10) 0.4101(3) 0.203(19) Uiso 1 1 d D U . . .
CG1_A:6 C 0.0887(16) 0.4718(17) 0.3969(4) 0.25(3) Uiso 1 1 d D U . . .
HG1A_A:6 H 0.074879 0.450835 0.388235 0.373 Uiso 1 1 calc R U . . .
HG1B_A:6 H 0.092787 0.503508 0.394723 0.373 Uiso 1 1 calc R U . . .
HG1C_A:6 H 0.120093 0.475091 0.399171 0.373 Uiso 1 1 calc R U . . .
CG2_A:6 C 0.0070(13) 0.4466(17) 0.4065(5) 0.24(2) Uiso 1 1 d D U . . .
HG2A_A:6 H -0.014987 0.432499 0.414923 0.358 Uiso 1 1 calc R U . . .
HG2B_A:6 H 0.012319 0.478979 0.404584 0.358 Uiso 1 1 calc R U . . .
HG2C_A:6 H -0.007201 0.426439 0.397756 0.358 Uiso 1 1 calc R U . . .
CG3_A:6 C 0.0768(17) 0.4825(15) 0.4236(4) 0.24(2) Uiso 1 1 d D U . . .
HG3A_A:6 H 0.055349 0.468402 0.432078 0.357 Uiso 1 1 calc R U . . .
HG3B_A:6 H 0.108220 0.485794 0.425853 0.357 Uiso 1 1 calc R U . . .
HG3C_A:6 H 0.080914 0.514210 0.421404 0.357 Uiso 1 1 calc R U . . .
C_A:6 C 0.0209(13) 0.3620(10) 0.4020(4) 0.195(18) Uiso 1 1 d D U . . .
O_A:6 O 0.0412(14) 0.3554(14) 0.3917(4) 0.253(17) Uiso 1 1 d D U . . .
O1_A:7 O -0.0266(13) 0.3362(14) 0.4042(4) 0.238(15) Uiso 1 1 d D U . . .
C1_A:7 C -0.051(2) 0.303(2) 0.3922(7) 0.34(4) Uiso 1 1 d D U . . .
H1A_A:7 H -0.085697 0.284565 0.394226 0.513 Uiso 1 1 calc R U . . .
H1B_A:7 H -0.045351 0.320587 0.382929 0.513 Uiso 1 1 calc R U . . .
H1C_A:7 H -0.038714 0.280411 0.391334 0.513 Uiso 1 1 calc R U . . .
O1_B:1 O 0.1398(17) 0.3038(17) 0.3619(5) 0.30(2) Uiso 1 1 d D U . . .
C_B:1 C 0.1113(17) 0.3143(15) 0.3677(4) 0.27(2) Uiso 1 1 d D U . . .
O2_B:1 O 0.0652(15) 0.2823(15) 0.3705(5) 0.294(19) Uiso 1 1 d D U . . .
CT_B:1 C 0.0441(17) 0.2319(15) 0.3657(5) 0.35(3) Uiso 1 1 d D U . . .
C1_B:1 C 0.052(2) 0.227(2) 0.3495(5) 0.30(3) Uiso 1 1 d D U . . .
H1A_B:1 H 0.037397 0.192615 0.347027 0.450 Uiso 1 1 calc R U . . .
H1B_B:1 H 0.037519 0.241583 0.343579 0.450 Uiso 1 1 calc R U . . .
H1C_B:1 H 0.086769 0.242914 0.347538 0.450 Uiso 1 1 calc R U . . .
C2_B:1 C 0.068(3) 0.212(3) 0.3757(7) 0.40(5) Uiso 1 1 d D U . . .
H2A_B:1 H 0.056360 0.178286 0.373275 0.607 Uiso 1 1 calc R U . . .
H2B_B:1 H 0.103189 0.230608 0.374139 0.607 Uiso 1 1 calc R U . . .
H2C_B:1 H 0.061003 0.214944 0.386022 0.607 Uiso 1 1 calc R U . . .
C3_B:1 C -0.0086(18) 0.211(2) 0.3695(7) 0.32(4) Uiso 1 1 d D U . . .
H3A_B:1 H -0.026092 0.176484 0.366735 0.485 Uiso 1 1 calc R U . . .
H3B_B:1 H -0.012009 0.213552 0.380177 0.485 Uiso 1 1 calc R U . . .
H3C_B:1 H -0.021809 0.227802 0.364125 0.485 Uiso 1 1 calc R U . . .
N_B:2 N 0.1231(13) 0.3583(13) 0.3719(4) 0.221(16) Uiso 1 1 d D U . . .
H0_B:2 H 0.100674 0.364746 0.374688 0.266 Uiso 1 1 calc R U . . .
CA_B:2 C 0.1731(14) 0.3959(13) 0.3720(4) 0.188(16) Uiso 1 1 d D U . . .
HA_B:2 H 0.190150 0.379975 0.367579 0.226 Uiso 1 1 calc R U . . .
CB_B:2 C 0.1895(18) 0.4406(15) 0.3624(4) 0.25(2) Uiso 1 1 d D U . . .
HB_B:2 H 0.225432 0.459799 0.362780 0.302 Uiso 1 1 calc R U . . .
CG1_B:2 C 0.175(2) 0.426(2) 0.3463(4) 0.26(3) Uiso 1 1 d D U . . .
HG1A_B:2 H 0.187457 0.404952 0.343064 0.389 Uiso 1 1 calc R U . . .
HG1B_B:2 H 0.139733 0.408090 0.345550 0.389 Uiso 1 1 calc R U . . .
HG1C_B:2 H 0.188137 0.454430 0.340066 0.389 Uiso 1 1 calc R U . . .
CG2_B:2 C 0.170(3) 0.472(2) 0.3674(7) 0.37(4) Uiso 1 1 d D U . . .
HG2A_B:2 H 0.179832 0.481873 0.377721 0.549 Uiso 1 1 calc R U . . .
HG2B_B:2 H 0.183613 0.501164 0.361185 0.549 Uiso 1 1 calc R U . . .
HG2C_B:2 H 0.135210 0.454825 0.366670 0.549 Uiso 1 1 calc R U . . .
C_B:2 C 0.1909(12) 0.4057(10) 0.3878(4) 0.169(15) Uiso 1 1 d D U . . .
O_B:2 O 0.1664(11) 0.4061(11) 0.3980(3) 0.182(11) Uiso 1 1 d D U . . .
O_B:3 O 0.2897(10) 0.3737(10) 0.3938(3) 0.176(11) Uiso 1 1 d D U . . .
C_B:3 C 0.2812(9) 0.3889(9) 0.4053(4) 0.149(13) Uiso 1 1 d D U . . .
CA_B:3 C 0.2572(11) 0.4193(10) 0.4045(3) 0.147(13) Uiso 1 1 d D U . . .
HA_B:3 H 0.231088 0.407080 0.412130 0.176 Uiso 1 1 calc R U . . .
N_B:3 N 0.2352(10) 0.4146(10) 0.3901(3) 0.135(10) Uiso 1 1 d D U . . .
H0_B:3 H 0.252882 0.417839 0.382223 0.162 Uiso 1 1 calc R U . . .
CB_B:3 C 0.2932(10) 0.4718(10) 0.4081(4) 0.162(14) Uiso 1 1 d D U . . .
HB1_B:3 H 0.310316 0.473501 0.417422 0.195 Uiso 1 1 calc R U . . .
HB2_B:3 H 0.317339 0.485886 0.400117 0.195 Uiso 1 1 calc R U . . .
C3_B:3 C 0.2675(9) 0.5001(9) 0.4098(3) 0.175(16) Uiso 1 1 d D U . . .
C7_B:3 C 0.2597(12) 0.5224(11) 0.3979(3) 0.180(17) Uiso 1 1 d D U . . .
H7_B:3 H 0.273572 0.523174 0.388539 0.216 Uiso 1 1 calc R U . . .
C6_B:3 C 0.2313(14) 0.5435(13) 0.3997(4) 0.23(2) Uiso 1 1 d D U . . .
H6_B:3 H 0.224690 0.558172 0.391576 0.281 Uiso 1 1 calc R U . . .
C5_B:3 C 0.2132(13) 0.5426(13) 0.4135(4) 0.24(2) Uiso 1 1 d D U . . .
H5_B:3 H 0.193715 0.556928 0.414786 0.292 Uiso 1 1 calc R U . . .
N1_B:3 N 0.2214(11) 0.5228(11) 0.4253(3) 0.186(14) Uiso 1 1 d D U . . .
C4_B:3 C 0.2478(11) 0.5018(11) 0.4233(3) 0.157(14) Uiso 1 1 d D U . . .
H4_B:3 H 0.253536 0.487091 0.431566 0.188 Uiso 1 1 calc R U . . .
N_B:4 N 0.2928(11) 0.3798(11) 0.4182(3) 0.144(11) Uiso 1 1 d D U . . .
H0_B:4 H 0.285196 0.389919 0.426243 0.173 Uiso 1 1 calc R U . . .
CA_B:4 C 0.3178(13) 0.3536(13) 0.4194(3) 0.134(12) Uiso 1 1 d D U . . .
HA1_B:4 H 0.350491 0.372763 0.415163 0.161 Uiso 1 1 calc R U . . .
HA2_B:4 H 0.300442 0.323150 0.413774 0.161 Uiso 1 1 calc R U . . .
C_B:4 C 0.3212(10) 0.3428(10) 0.4356(3) 0.147(13) Uiso 1 1 d D U . . .
O_B:4 O 0.3068(9) 0.3578(9) 0.4460(3) 0.149(9) Uiso 1 1 d D U . . .
N_B:5 N 0.3389(10) 0.3145(10) 0.4384(3) 0.134(10) Uiso 1 1 d D U . . .
H0_B:5 H 0.345524 0.301089 0.430913 0.160 Uiso 1 1 calc R U . . .
CA_B:5 C 0.3478(11) 0.3046(11) 0.4535(3) 0.150(13) Uiso 1 1 d D U . . .
HA_B:5 H 0.363164 0.335313 0.459245 0.180 Uiso 1 1 calc R U . . .
C_B:5 C 0.3816(10) 0.2842(11) 0.4533(4) 0.205(19) Uiso 1 1 d D U . . .
O_B:5 O 0.3896(10) 0.2662(10) 0.4425(3) 0.170(10) Uiso 1 1 d D U . . .
CB_B:5 C 0.2993(12) 0.2692(10) 0.4607(4) 0.183(16) Uiso 1 1 d D U . . .
HB1_B:5 H 0.302962 0.271423 0.471627 0.220 Uiso 1 1 calc R U . . .
HB2_B:5 H 0.275116 0.278486 0.458043 0.220 Uiso 1 1 calc R U . . .
C6_B:5 C 0.2815(10) 0.2181(9) 0.4560(3) 0.171(15) Uiso 1 1 d D U . . .
C7_B:5 C 0.2694(12) 0.2047(12) 0.4413(3) 0.195(18) Uiso 1 1 d D U . . .
H7_B:5 H 0.270473 0.227926 0.434588 0.234 Uiso 1 1 calc R U . . .
N8_B:5 N 0.2562(12) 0.1607(14) 0.4362(3) 0.215(16) Uiso 1 1 d D U . . .
C9_B:5 C 0.2546(15) 0.1282(12) 0.4458(5) 0.26(2) Uiso 1 1 d D U . . .
H9_B:5 H 0.245553 0.097038 0.442147 0.306 Uiso 1 1 calc R U . . .
C10_B:5 C 0.2656(16) 0.1376(12) 0.4605(4) 0.27(3) Uiso 1 1 d D U . . .
H10_B:5 H 0.263927 0.113581 0.467034 0.322 Uiso 1 1 calc R U . . .
C11_B:5 C 0.2790(14) 0.1835(12) 0.4656(3) 0.22(2) Uiso 1 1 d D U . . .
H11_B:5 H 0.286607 0.191106 0.475744 0.265 Uiso 1 1 calc R U . . .
N_B:6 N 0.4014(12) 0.2901(12) 0.4670(3) 0.174(13) Uiso 1 1 d D U . . .
H0_B:6 H 0.398204 0.308670 0.473543 0.209 Uiso 1 1 calc R U . . .
CA_B:6 C 0.4281(10) 0.2656(12) 0.4711(3) 0.190(17) Uiso 1 1 d D U . . .
HA_B:6 H 0.427675 0.246216 0.462366 0.228 Uiso 1 1 calc R U . . .
CB_B:6 C 0.4816(10) 0.3002(12) 0.4755(4) 0.26(2) Uiso 1 1 d D U . . .
CG1_B:6 C 0.5029(17) 0.2696(17) 0.4807(6) 0.26(3) Uiso 1 1 d D U . . .
HG1A_B:6 H 0.484919 0.250422 0.489242 0.396 Uiso 1 1 calc R U . . .
HG1B_B:6 H 0.500852 0.248019 0.472647 0.396 Uiso 1 1 calc R U . . .
HG1C_B:6 H 0.536718 0.290531 0.483391 0.396 Uiso 1 1 calc R U . . .
CG2_B:6 C 0.5093(17) 0.3301(18) 0.4621(5) 0.27(3) Uiso 1 1 d D U . . .
HG2A_B:6 H 0.495367 0.349691 0.458876 0.412 Uiso 1 1 calc R U . . .
HG2B_B:6 H 0.543092 0.351254 0.464819 0.412 Uiso 1 1 calc R U . . .
HG2C_B:6 H 0.507226 0.308742 0.454075 0.412 Uiso 1 1 calc R U . . .
CG3_B:6 C 0.4844(18) 0.3329(16) 0.4882(5) 0.26(3) Uiso 1 1 d D U . . .
HG3A_B:6 H 0.466448 0.313219 0.496694 0.384 Uiso 1 1 calc R U . . .
HG3B_B:6 H 0.518086 0.354077 0.490971 0.384 Uiso 1 1 calc R U . . .
HG3C_B:6 H 0.470353 0.352487 0.485023 0.384 Uiso 1 1 calc R U . . .
C_B:6 C 0.4017(10) 0.2311(12) 0.4838(4) 0.207(19) Uiso 1 1 d D U . . .
O_B:6 O 0.3871(13) 0.2434(13) 0.4940(4) 0.234(15) Uiso 1 1 d D U . . .
O1_B:7 O 0.3995(16) 0.1892(15) 0.4817(5) 0.281(19) Uiso 1 1 d D U . . .
C1_B:7 C 0.370(3) 0.152(2) 0.4925(9) 0.40(5) Uiso 1 1 d D U . . .
H1A_B:7 H 0.370564 0.122640 0.490176 0.595 Uiso 1 1 calc R U . . .
H1B_B:7 H 0.383507 0.163345 0.502406 0.595 Uiso 1 1 calc R U . . .
H1C_B:7 H 0.337164 0.146179 0.492129 0.595 Uiso 1 1 calc R U . . .
O1_C:1 O 0.2954(15) 0.0796(15) 0.4213(4) 0.253(16) Uiso 1 1 d D U . . .
C_C:1 C 0.3310(17) 0.0762(14) 0.4191(4) 0.24(2) Uiso 1 1 d D U . . .
O2_C:1 O 0.3324(14) 0.0370(15) 0.4138(5) 0.284(18) Uiso 1 1 d D U . . .
CT_C:1 C 0.2858(17) -0.0075(16) 0.4126(6) 0.32(3) Uiso 1 1 d D U . . .
C1_C:1 C 0.255(3) -0.004(3) 0.4006(7) 0.40(5) Uiso 1 1 d D U . . .
H1A_C:1 H 0.224528 -0.033782 0.400051 0.605 Uiso 1 1 calc R U . . .
H1B_C:1 H 0.249582 0.022913 0.402904 0.605 Uiso 1 1 calc R U . . .
H1C_C:1 H 0.272131 0.002489 0.391138 0.605 Uiso 1 1 calc R U . . .
C2_C:1 C 0.301(3) -0.044(2) 0.4083(8) 0.40(5) Uiso 1 1 d D U . . .
H2A_C:1 H 0.272000 -0.075518 0.407167 0.599 Uiso 1 1 calc R U . . .
H2B_C:1 H 0.318424 -0.034010 0.398961 0.599 Uiso 1 1 calc R U . . .
H2C_C:1 H 0.321361 -0.045175 0.416048 0.599 Uiso 1 1 calc R U . . .
C3_C:1 C 0.259(2) -0.021(3) 0.4273(6) 0.32(4) Uiso 1 1 d D U . . .
H3A_C:1 H 0.228298 -0.050560 0.426117 0.477 Uiso 1 1 calc R U . . .
H3B_C:1 H 0.278557 -0.025450 0.434746 0.477 Uiso 1 1 calc R U . . .
H3C_C:1 H 0.253491 0.005209 0.430409 0.477 Uiso 1 1 calc R U . . .
N_C:2 N 0.3763(15) 0.1098(14) 0.4217(5) 0.246(18) Uiso 1 1 d D U . . .
H0_C:2 H 0.399110 0.102219 0.421175 0.295 Uiso 1 1 calc R U . . .
CA_C:2 C 0.3891(14) 0.1594(14) 0.4253(4) 0.23(2) Uiso 1 1 d D U . . .
HA_C:2 H 0.361245 0.158831 0.430500 0.279 Uiso 1 1 calc R U . . .
CB_C:2 C 0.4343(14) 0.1866(15) 0.4350(4) 0.21(2) Uiso 1 1 d D U . . .
HB_C:2 H 0.438320 0.218888 0.437305 0.253 Uiso 1 1 calc R U . . .
CG1_C:2 C 0.4790(16) 0.195(2) 0.4270(5) 0.25(3) Uiso 1 1 d D U . . .
HG1A_C:2 H 0.507020 0.211916 0.433450 0.381 Uiso 1 1 calc R U . . .
HG1B_C:2 H 0.475525 0.163491 0.424237 0.381 Uiso 1 1 calc R U . . .
HG1C_C:2 H 0.483455 0.213651 0.418040 0.381 Uiso 1 1 calc R U . . .
CG2_C:2 C 0.4279(19) 0.160(2) 0.4499(4) 0.25(3) Uiso 1 1 d D U . . .
HG2A_C:2 H 0.398640 0.155464 0.454808 0.380 Uiso 1 1 calc R U . . .
HG2B_C:2 H 0.425101 0.128759 0.448018 0.380 Uiso 1 1 calc R U . . .
HG2C_C:2 H 0.455784 0.179401 0.456216 0.380 Uiso 1 1 calc R U . . .
C_C:2 C 0.3968(10) 0.1854(11) 0.4105(4) 0.177(16) Uiso 1 1 d D U . . .
O_C:2 O 0.4108(11) 0.1743(11) 0.3996(3) 0.189(12) Uiso 1 1 d D U . . .
O_C:3 O 0.3466(9) 0.2766(9) 0.4090(3) 0.150(9) Uiso 1 1 d D U . . .
C_C:3 C 0.3605(8) 0.2688(9) 0.3971(3) 0.151(14) Uiso 1 1 d D U . . .
CA_C:3 C 0.3934(9) 0.2477(10) 0.3964(3) 0.137(12) Uiso 1 1 d D U . . .
HA_C:3 H 0.381904 0.223747 0.388166 0.165 Uiso 1 1 calc R U . . .
N_C:3 N 0.3902(10) 0.2219(10) 0.4102(3) 0.150(11) Uiso 1 1 d D U . . .
H0_C:3 H 0.383490 0.231625 0.418494 0.181 Uiso 1 1 calc R U . . .
CB_C:3 C 0.4449(9) 0.2847(10) 0.3933(3) 0.149(13) Uiso 1 1 d D U . . .
HB1_C:3 H 0.461463 0.267387 0.389866 0.178 Uiso 1 1 calc R U . . .
HB2_C:3 H 0.445072 0.304612 0.384904 0.178 Uiso 1 1 calc R U . . .
C3_C:3 C 0.4747(8) 0.3181(8) 0.4054(3) 0.151(13) Uiso 1 1 d D U . . .
C7_C:3 C 0.5155(10) 0.3190(11) 0.4108(3) 0.176(16) Uiso 1 1 d D U . . .
H7_C:3 H 0.524505 0.296798 0.407214 0.211 Uiso 1 1 calc R U . . .
C6_C:3 C 0.5432(10) 0.3527(13) 0.4215(4) 0.23(2) Uiso 1 1 d D U . . .
H6_C:3 H 0.571825 0.354549 0.425175 0.279 Uiso 1 1 calc R U . . .
C5_C:3 C 0.5280(11) 0.3832(11) 0.4268(3) 0.184(17) Uiso 1 1 d D U . . .
H5_C:3 H 0.546912 0.406082 0.434101 0.221 Uiso 1 1 calc R U . . .
N1_C:3 N 0.4882(11) 0.3824(9) 0.4221(3) 0.177(13) Uiso 1 1 d D U . . .
C4_C:3 C 0.4631(8) 0.3506(9) 0.4116(3) 0.160(14) Uiso 1 1 d D U . . .
H4_C:3 H 0.434983 0.350105 0.408016 0.192 Uiso 1 1 calc R U . . .
N_C:4 N 0.3471(11) 0.2776(11) 0.3841(3) 0.149(11) Uiso 1 1 d D U . . .
H0_C:4 H 0.354747 0.267593 0.376039 0.179 Uiso 1 1 calc R U . . .
CA_C:4 C 0.3206(14) 0.3028(14) 0.3825(3) 0.140(13) Uiso 1 1 d D U . . .
HA1_C:4 H 0.335045 0.331465 0.388980 0.168 Uiso 1 1 calc R U . . .
HA2_C:4 H 0.286986 0.281515 0.385729 0.168 Uiso 1 1 calc R U . . .
C_C:4 C 0.3208(10) 0.3185(10) 0.3666(3) 0.156(14) Uiso 1 1 d D U . . .
O_C:4 O 0.3361(9) 0.3042(9) 0.3563(3) 0.152(9) Uiso 1 1 d D U . . .
N_C:5 N 0.3023(10) 0.3467(10) 0.3653(3) 0.135(10) Uiso 1 1 d D U . . .
H0_C:5 H 0.295151 0.356664 0.373468 0.162 Uiso 1 1 calc R U . . .
CA_C:5 C 0.2930(11) 0.3625(8) 0.3512(3) 0.152(13) Uiso 1 1 d D U . . .
HA_C:5 H 0.313697 0.360297 0.343352 0.183 Uiso 1 1 calc R U . . .
C_C:5 C 0.3031(10) 0.4139(10) 0.3524(3) 0.163(15) Uiso 1 1 d D U . . .
O_C:5 O 0.2899(10) 0.4275(10) 0.3631(3) 0.163(10) Uiso 1 1 d D U . . .
CB_C:5 C 0.2392(11) 0.3328(9) 0.3466(4) 0.172(15) Uiso 1 1 d D U . . .
HB1_C:5 H 0.218927 0.334680 0.354508 0.206 Uiso 1 1 calc R U . . .
HB2_C:5 H 0.234096 0.346920 0.337519 0.206 Uiso 1 1 calc R U . . .
C6_C:5 C 0.2237(10) 0.2808(9) 0.3438(3) 0.183(16) Uiso 1 1 d D U . . .
C7_C:5 C 0.2330(11) 0.2667(12) 0.3303(3) 0.178(16) Uiso 1 1 d D U . . .
H7_C:5 H 0.247315 0.290197 0.322721 0.214 Uiso 1 1 calc R U . . .
N8_C:5 N 0.2230(12) 0.2220(13) 0.3273(3) 0.202(15) Uiso 1 1 d D U . . .
C9_C:5 C 0.2029(15) 0.1885(11) 0.3378(5) 0.25(2) Uiso 1 1 d D U . . .
H9_C:5 H 0.196369 0.156790 0.335776 0.298 Uiso 1 1 calc R U . . .
C10_C:5 C 0.1911(15) 0.1986(11) 0.3515(4) 0.27(2) Uiso 1 1 d D U . . .
H10_C:5 H 0.176213 0.174172 0.358839 0.320 Uiso 1 1 calc R U . . .
C11_C:5 C 0.2018(13) 0.2453(12) 0.3544(3) 0.210(19) Uiso 1 1 d D U . . .
H11_C:5 H 0.193871 0.253107 0.363690 0.252 Uiso 1 1 calc R U . . .
N_C:6 N 0.3252(12) 0.4398(10) 0.3410(4) 0.194(14) Uiso 1 1 d D U . . .
H0_C:6 H 0.337481 0.428722 0.334464 0.233 Uiso 1 1 calc R U . . .
CA_C:6 C 0.3303(12) 0.4881(12) 0.3387(4) 0.23(2) Uiso 1 1 d D U . . .
HA_C:6 H 0.313190 0.494026 0.346958 0.279 Uiso 1 1 calc R U . . .
CB_C:6 C 0.3844(12) 0.5277(12) 0.3394(4) 0.25(2) Uiso 1 1 d D U . . .
CG1_C:6 C 0.415(2) 0.518(2) 0.3283(6) 0.35(4) Uiso 1 1 d D U . . .
HG1A_C:6 H 0.410743 0.486144 0.330179 0.523 Uiso 1 1 calc R U . . .
HG1B_C:6 H 0.403810 0.518898 0.318211 0.523 Uiso 1 1 calc R U . . .
HG1C_C:6 H 0.448583 0.542568 0.329322 0.523 Uiso 1 1 calc R U . . .
CG2_C:6 C 0.391(2) 0.5776(14) 0.3361(6) 0.29(3) Uiso 1 1 d D U . . .
HG2A_C:6 H 0.379027 0.577646 0.326178 0.441 Uiso 1 1 calc R U . . .
HG2B_C:6 H 0.373805 0.585375 0.343407 0.441 Uiso 1 1 calc R U . . .
HG2C_C:6 H 0.425676 0.601621 0.336543 0.441 Uiso 1 1 calc R U . . .
CG3_C:6 C 0.404(2) 0.5283(19) 0.3549(4) 0.33(4) Uiso 1 1 d D U . . .
HG3A_C:6 H 0.399652 0.496516 0.357134 0.494 Uiso 1 1 calc R U . . .
HG3B_C:6 H 0.438175 0.552472 0.355300 0.494 Uiso 1 1 calc R U . . .
HG3C_C:6 H 0.386304 0.536227 0.362164 0.494 Uiso 1 1 calc R U . . .
C_C:6 C 0.3052(12) 0.4867(12) 0.3244(4) 0.26(2) Uiso 1 1 d D U . . .
O_C:6 O 0.3068(14) 0.4682(14) 0.3126(4) 0.250(16) Uiso 1 1 d D U . . .
O1_C:7 O 0.277(2) 0.506(2) 0.3255(6) 0.37(3) Uiso 1 1 d D U . . .
C1_C:7 C 0.242(3) 0.496(3) 0.3138(11) 0.54(7) Uiso 1 1 d D U . . .
H1A_C:7 H 0.224145 0.512253 0.315910 0.812 Uiso 1 1 calc R U . . .
H1B_C:7 H 0.259405 0.507555 0.304387 0.812 Uiso 1 1 calc R U . . .
H1C_C:7 H 0.220391 0.461191 0.313244 0.812 Uiso 1 1 calc R U . . .
O1_D:1 O 0.2241(17) 0.2976(16) 0.2955(5) 0.28(2) Uiso 1 1 d D U . . .
C_D:1 C 0.2331(15) 0.3381(18) 0.2982(4) 0.24(2) Uiso 1 1 d D U . . .
O2_D:1 O 0.2084(15) 0.3588(17) 0.3030(5) 0.32(2) Uiso 1 1 d D U . . .
CT_D:1 C 0.1558(16) 0.3366(19) 0.3030(6) 0.37(3) Uiso 1 1 d D U . . .
C1_D:1 C 0.135(3) 0.313(3) 0.2883(7) 0.34(4) Uiso 1 1 d D U . . .
H1A_D:1 H 0.100370 0.298604 0.288433 0.517 Uiso 1 1 calc R U . . .
H1B_D:1 H 0.148827 0.337661 0.280459 0.517 Uiso 1 1 calc R U . . .
H1C_D:1 H 0.143991 0.288407 0.286343 0.517 Uiso 1 1 calc R U . . .
C2_D:1 C 0.137(3) 0.299(3) 0.3151(8) 0.49(7) Uiso 1 1 d D U . . .
H2A_D:1 H 0.101501 0.283324 0.315406 0.735 Uiso 1 1 calc R U . . .
H2B_D:1 H 0.146013 0.274687 0.313004 0.735 Uiso 1 1 calc R U . . .
H2C_D:1 H 0.150054 0.314133 0.324626 0.735 Uiso 1 1 calc R U . . .
C3_D:1 C 0.146(3) 0.377(2) 0.3060(9) 0.41(5) Uiso 1 1 d D U . . .
H3A_D:1 H 0.111565 0.365062 0.306211 0.611 Uiso 1 1 calc R U . . .
H3B_D:1 H 0.160270 0.392131 0.315595 0.611 Uiso 1 1 calc R U . . .
H3C_D:1 H 0.161043 0.401700 0.298211 0.611 Uiso 1 1 calc R U . . .
N_D:2 N 0.2786(13) 0.3758(14) 0.2967(4) 0.208(15) Uiso 1 1 d D U . . .
H0_D:2 H 0.284202 0.405404 0.297650 0.249 Uiso 1 1 calc R U . . .
CA_D:2 C 0.3180(12) 0.3672(14) 0.2935(4) 0.184(16) Uiso 1 1 d D U . . .
HA_D:2 H 0.304396 0.336100 0.287961 0.221 Uiso 1 1 calc R U . . .
CB_D:2 C 0.3588(14) 0.4061(16) 0.2840(5) 0.25(2) Uiso 1 1 d D U . . .
HB_D:2 H 0.369307 0.385334 0.278864 0.306 Uiso 1 1 calc R U . . .
CG1_D:2 C 0.4055(17) 0.4424(19) 0.2900(6) 0.29(3) Uiso 1 1 d D U . . .
HG1A_D:2 H 0.413741 0.429003 0.298524 0.437 Uiso 1 1 calc R U . . .
HG1B_D:2 H 0.430246 0.451940 0.282399 0.437 Uiso 1 1 calc R U . . .
HG1C_D:2 H 0.403597 0.470661 0.293198 0.437 Uiso 1 1 calc R U . . .
CG2_D:2 C 0.341(2) 0.421(2) 0.2710(6) 0.35(4) Uiso 1 1 d D U . . .
HG2A_D:2 H 0.309672 0.393974 0.267936 0.522 Uiso 1 1 calc R U . . .
HG2B_D:2 H 0.337274 0.448447 0.273663 0.522 Uiso 1 1 calc R U . . .
HG2C_D:2 H 0.363923 0.429726 0.262864 0.522 Uiso 1 1 calc R U . . .
C_D:2 C 0.3382(10) 0.3609(11) 0.3081(4) 0.180(16) Uiso 1 1 d D U . . .
O_D:2 O 0.3382(10) 0.3820(10) 0.3191(3) 0.168(10) Uiso 1 1 d D U . . .
O_D:3 O 0.3627(11) 0.2499(11) 0.3099(3) 0.182(11) Uiso 1 1 d D U . . .
C_D:3 C 0.3651(10) 0.2701(10) 0.3216(4) 0.23(2) Uiso 1 1 d D U . . .
CA_D:3 C 0.3707(12) 0.3201(11) 0.3226(4) 0.167(15) Uiso 1 1 d D U . . .
HA_D:3 H 0.347580 0.318289 0.330328 0.201 Uiso 1 1 calc R U . . .
N_D:3 N 0.3554(11) 0.3311(11) 0.3086(3) 0.159(11) Uiso 1 1 d D U . . .
H0_D:3 H 0.357593 0.317644 0.300380 0.191 Uiso 1 1 calc R U . . .
CB_D:3 C 0.4205(12) 0.3593(15) 0.3275(4) 0.23(2) Uiso 1 1 d D U . . .
HB1_D:3 H 0.418117 0.388302 0.329545 0.271 Uiso 1 1 calc R U . . .
HB2_D:3 H 0.427183 0.348807 0.337059 0.271 Uiso 1 1 calc R U . . .
C3_D:3 C 0.4642(11) 0.3750(13) 0.3180(4) 0.35(3) Uiso 1 1 d D U . . .
C7_D:3 C 0.5088(14) 0.4132(18) 0.3222(6) 0.46(4) Uiso 1 1 d D U . . .
H7_D:3 H 0.511644 0.430360 0.331031 0.557 Uiso 1 1 calc R U . . .
C6_D:3 C 0.5490(13) 0.426(2) 0.3135(7) 0.46(4) Uiso 1 1 d D U . . .
H6_D:3 H 0.579662 0.452028 0.316228 0.546 Uiso 1 1 calc R U . . .
C5_D:3 C 0.5433(14) 0.400(2) 0.3007(6) 0.44(4) Uiso 1 1 d D U . . .
H5_D:3 H 0.570851 0.408620 0.294784 0.531 Uiso 1 1 calc R U . . .
N1_D:3 N 0.5011(16) 0.3639(18) 0.2963(5) 0.32(3) Uiso 1 1 d D U . . .
C4_D:3 C 0.4630(12) 0.3522(13) 0.3049(4) 0.29(3) Uiso 1 1 d D U . . .
H4_D:3 H 0.432786 0.326333 0.301788 0.349 Uiso 1 1 calc R U . . .
N_D:4 N 0.3626(15) 0.2488(14) 0.3346(4) 0.214(16) Uiso 1 1 d D U . . .
H0_D:4 H 0.358602 0.261229 0.342755 0.256 Uiso 1 1 calc R U . . .
CA_D:4 C 0.3663(19) 0.2058(16) 0.3353(4) 0.207(19) Uiso 1 1 d D U . . .
HA1_D:4 H 0.394553 0.210177 0.329621 0.248 Uiso 1 1 calc R U . . .
HA2_D:4 H 0.337073 0.178059 0.331154 0.248 Uiso 1 1 calc R U . . .
C_D:4 C 0.3718(10) 0.1970(12) 0.3515(4) 0.177(16) Uiso 1 1 d D U . . .
O_D:4 O 0.3708(10) 0.2205(10) 0.3617(3) 0.172(10) Uiso 1 1 d D U . . .
N_D:5 N 0.3773(12) 0.1597(11) 0.3523(3) 0.172(12) Uiso 1 1 d D U . . .
H0_D:5 H 0.379827 0.146571 0.344060 0.206 Uiso 1 1 calc R U . . .
CA_D:5 C 0.3793(11) 0.1382(13) 0.3666(4) 0.183(16) Uiso 1 1 d D U . . .
HA_D:5 H 0.389907 0.163354 0.374523 0.220 Uiso 1 1 calc R U . . .
C_D:5 C 0.4145(10) 0.1196(11) 0.3659(4) 0.209(19) Uiso 1 1 d D U . . .
O_D:5 O 0.4186(11) 0.0992(11) 0.3551(3) 0.197(12) Uiso 1 1 d D U . . .
CB_D:5 C 0.3310(12) 0.0955(13) 0.3710(4) 0.194(17) Uiso 1 1 d D U . . .
HB1_D:5 H 0.320067 0.072010 0.362736 0.232 Uiso 1 1 calc R U . . .
HB2_D:5 H 0.336297 0.079798 0.379627 0.232 Uiso 1 1 calc R U . . .
C6_D:5 C 0.2908(11) 0.1049(12) 0.3747(4) 0.217(19) Uiso 1 1 d D U . . .
C7_D:5 C 0.2870(14) 0.1217(14) 0.3884(3) 0.205(19) Uiso 1 1 d D U . . .
H7_D:5 H 0.309508 0.125229 0.395814 0.246 Uiso 1 1 calc R U . . .
N8_D:5 N 0.2538(17) 0.1334(15) 0.3919(4) 0.27(2) Uiso 1 1 d D U . . .
C9_D:5 C 0.2212(16) 0.1269(19) 0.3817(6) 0.37(3) Uiso 1 1 d D U . . .
H9_D:5 H 0.197526 0.135346 0.384061 0.444 Uiso 1 1 calc R U . . .
C10_D:5 C 0.2204(15) 0.108(2) 0.3678(6) 0.37(3) Uiso 1 1 d D U . . .
H10_D:5 H 0.196070 0.103302 0.360824 0.449 Uiso 1 1 calc R U . . .
C11_D:5 C 0.2560(15) 0.0976(18) 0.3643(4) 0.32(3) Uiso 1 1 d D U . . .
H11_D:5 H 0.256526 0.085250 0.354791 0.389 Uiso 1 1 calc R U . . .
N_D:6 N 0.4381(12) 0.1271(13) 0.3786(4) 0.201(15) Uiso 1 1 d D U . . .
H0_D:6 H 0.433446 0.142578 0.385864 0.241 Uiso 1 1 calc R U . . .
CA_D:6 C 0.4718(11) 0.1093(14) 0.3804(4) 0.24(2) Uiso 1 1 d D U . . .
HA_D:6 H 0.467390 0.088357 0.371639 0.287 Uiso 1 1 calc R U . . .
CB_D:6 C 0.5260(11) 0.1488(13) 0.3808(4) 0.24(2) Uiso 1 1 d D U . . .
CG1_D:6 C 0.5339(19) 0.1859(16) 0.3926(5) 0.26(3) Uiso 1 1 d D U . . .
HG1A_D:6 H 0.524276 0.169995 0.402231 0.383 Uiso 1 1 calc R U . . .
HG1B_D:6 H 0.567990 0.210654 0.392849 0.383 Uiso 1 1 calc R U . . .
HG1C_D:6 H 0.514489 0.200827 0.390264 0.383 Uiso 1 1 calc R U . . .
CG2_D:6 C 0.5563(17) 0.1253(19) 0.3842(6) 0.30(3) Uiso 1 1 d D U . . .
HG2A_D:6 H 0.550981 0.101599 0.376487 0.450 Uiso 1 1 calc R U . . .
HG2B_D:6 H 0.590464 0.150069 0.384354 0.450 Uiso 1 1 calc R U . . .
HG2C_D:6 H 0.546996 0.109329 0.393793 0.450 Uiso 1 1 calc R U . . .
CG3_D:6 C 0.541(2) 0.175(2) 0.3659(5) 0.34(4) Uiso 1 1 d D U . . .
HG3A_D:6 H 0.536559 0.151729 0.358131 0.517 Uiso 1 1 calc R U . . .
HG3B_D:6 H 0.521870 0.189882 0.363790 0.517 Uiso 1 1 calc R U . . .
HG3C_D:6 H 0.575371 0.199709 0.366375 0.517 Uiso 1 1 calc R U . . .
C_D:6 C 0.4572(12) 0.0772(14) 0.3940(4) 0.32(3) Uiso 1 1 d D U . . .
O_D:6 O 0.4410(15) 0.0841(16) 0.4053(5) 0.278(19) Uiso 1 1 d D U . . .
O1_D:7 O 0.465(2) 0.0400(19) 0.3914(5) 0.34(2) Uiso 1 1 d D U . . .
C1_D:7 C 0.454(3) 0.009(3) 0.4043(7) 0.35(4) Uiso 1 1 d D U . . .
H1A_D:7 H 0.460606 -0.016799 0.402081 0.532 Uiso 1 1 calc R U . . .
H1B_D:7 H 0.474695 0.028491 0.412573 0.532 Uiso 1 1 calc R U . . .
H1C_D:7 H 0.420448 -0.003882 0.406945 0.532 Uiso 1 1 calc R U . . .
Ag_M:1 Ag 0.1849(2) 0.5162(2) 0.44542(6) 0.253(3) Uani 1 1 d . . . . .
Ag_M:2 Ag 0.46111(17) 0.42517(18) 0.43093(5) 0.212(2) Uani 1 1 d . . . . .
Ag_M:3 Ag 0.2481(2) 0.1465(2) 0.41361(6) 0.273(3) Uani 1 1 d . . . . .
Ag_M:4 Ag 0.22896(19) 0.2085(2) 0.30439(6) 0.249(3) Uani 1 1 d . . . . .
F5_X:1 F 0.3895(18) 0.480(2) 0.3917(6) 0.46(3) Uiso 1 1 d D U . . .
C1_X:1 C 0.4174(13) 0.4714(13) 0.3832(4) 0.37(3) Uiso 1 1 d D U . . .
F3_X:1 F 0.4499(12) 0.5121(10) 0.3767(3) 0.247(13) Uiso 1 1 d D U . . .
F4_X:1 F 0.3910(17) 0.4421(15) 0.3724(5) 0.41(3) Uiso 1 1 d D U . . .
S1_X:1 S 0.4456(10) 0.4413(10) 0.3927(3) 0.343(12) Uiso 1 1 d D U . . .
O2_X:1 O 0.4833(17) 0.4771(17) 0.4014(6) 0.44(3) Uiso 1 1 d D U . . .
O3_X:1 O 0.4065(16) 0.4011(16) 0.4001(6) 0.51(5) Uiso 1 1 d D U . . .
N_X:1 N 0.4566(14) 0.4176(19) 0.3785(5) 0.46(3) Uiso 1 1 d D U . . .
S_X:1 S 0.5066(11) 0.4231(12) 0.3725(3) 0.388(15) Uiso 1 1 d D U . . .
O_X:1 O 0.544(2) 0.445(3) 0.3832(6) 0.70(7) Uiso 1 1 d D U . . .
O1_X:1 O 0.494(2) 0.3787(14) 0.3654(6) 0.54(5) Uiso 1 1 d D U . . .
C_X:1 C 0.5241(16) 0.4664(14) 0.3575(4) 0.39(3) Uiso 1 1 d D U . . .
F_X:1 F 0.4881(17) 0.4715(17) 0.3533(5) 0.37(2) Uiso 1 1 d D U . . .
F1_X:1 F 0.537(2) 0.449(2) 0.3461(5) 0.49(4) Uiso 1 1 d D U . . .
F2_X:1 F 0.5590(19) 0.5082(15) 0.3618(7) 0.51(4) Uiso 1 1 d D U . . .
F5A_X:3 F 0.072(3) 0.151(2) 0.4556(7) 0.38(4) Uiso 0.5 1 d D U P A 1
C1A_X:3 C 0.085(2) 0.131(2) 0.4661(6) 0.53(5) Uiso 0.5 1 d D U P A 1
F3A_X:3 F 0.132(2) 0.151(4) 0.4666(10) 0.48(6) Uiso 0.5 1 d D U P A 1
F4A_X:3 F 0.068(4) 0.085(2) 0.4627(9) 0.40(5) Uiso 0.5 1 d D U P A 1
S1A_X:3 S 0.062(2) 0.1380(18) 0.4838(7) 0.60(4) Uiso 0.5 1 d D U P A 1
O2A_X:3 O 0.017(2) 0.136(5) 0.4801(13) 0.60(9) Uiso 0.5 1 d D U P A 1
O3A_X:3 O 0.065(5) 0.106(3) 0.4936(9) 0.70(10) Uiso 0.5 1 d D U P A 1
NA_X:3 N 0.101(3) 0.1936(19) 0.4885(5) 0.49(5) Uiso 0.5 1 d D U P A 1
SA_X:3 S 0.1281(14) 0.2376(17) 0.4765(5) 0.36(2) Uiso 0.5 1 d D U P A 1
OA_X:3 O 0.121(3) 0.217(3) 0.4621(6) 0.46(6) Uiso 0.5 1 d D U P A 1
O1A_X:3 O 0.116(2) 0.273(2) 0.4795(10) 0.33(5) Uiso 0.5 1 d D U P A 1
CA_X:3 C 0.1931(14) 0.267(2) 0.4793(6) 0.36(4) Uiso 0.5 1 d D U P A 1
FA_X:3 F 0.207(2) 0.296(3) 0.4907(8) 0.38(5) Uiso 0.5 1 d D U P A 1
F1A_X:3 F 0.214(2) 0.291(3) 0.4670(8) 0.40(5) Uiso 0.5 1 d D U P A 1
F2A_X:3 F 0.206(2) 0.234(3) 0.4815(9) 0.33(4) Uiso 0.5 1 d D U P A 1
F5B_X:3 F 0.132(4) 0.134(4) 0.4501(7) 0.43(5) Uiso 0.5 1 d D U P B 2
C1B_X:3 C 0.123(3) 0.152(3) 0.4379(8) 0.57(5) Uiso 0.5 1 d D U P B 2
F3B_X:3 F 0.155(5) 0.199(3) 0.4370(13) 0.71(10) Uiso 0.5 1 d D U P B 2
F4B_X:3 F 0.080(4) 0.148(5) 0.4393(12) 0.45(6) Uiso 0.5 1 d D U P B 2
S1B_X:3 S 0.126(3) 0.121(2) 0.4214(6) 0.57(4) Uiso 0.5 1 d D U P B 2
O2B_X:3 O 0.150(4) 0.095(3) 0.4255(10) 0.48(8) Uiso 0.5 1 d D U P B 2
O3B_X:3 O 0.078(3) 0.098(4) 0.4156(10) 0.68(10) Uiso 0.5 1 d D U P B 2
NB_X:3 N 0.161(3) 0.163(3) 0.4095(8) 0.52(5) Uiso 0.5 1 d D U P B 2
SB_X:3 S 0.141(2) 0.1876(18) 0.3978(6) 0.47(4) Uiso 0.5 1 d D U P B 2
OB_X:3 O 0.163(4) 0.194(3) 0.3838(7) 0.42(6) Uiso 0.5 1 d D U P B 2
O1B_X:3 O 0.090(2) 0.165(3) 0.4000(12) 0.52(8) Uiso 0.5 1 d D U P B 2
CB_X:3 C 0.164(3) 0.2490(19) 0.4046(7) 0.41(5) Uiso 0.5 1 d D U P B 2
FB_X:3 F 0.194(3) 0.279(2) 0.3949(9) 0.37(5) Uiso 0.5 1 d D U P B 2
F1B_X:3 F 0.184(4) 0.254(3) 0.4175(8) 0.42(6) Uiso 0.5 1 d D U P B 2
F2B_X:3 F 0.128(3) 0.258(3) 0.4055(13) 0.48(7) Uiso 0.5 1 d D U P B 2
F5_X:5 F 0.218(4) 0.556(4) 0.4818(17) 0.76(9) Uiso 0.7 1 d D U P . .
C1_X:5 C 0.2246(15) 0.519(3) 0.4812(7) 0.71(6) Uiso 0.7 1 d D U P . .
F3_X:5 F 0.189(2) 0.486(5) 0.4730(13) 0.80(10) Uiso 0.7 1 d D U P . .
F4_X:5 F 0.220(4) 0.501(5) 0.4946(10) 0.62(8) Uiso 0.7 1 d D U P . .
S1_X:5 S 0.2826(16) 0.5352(18) 0.4729(6) 0.69(4) Uiso 0.7 1 d D U P . .
O2_X:5 O 0.303(2) 0.515(3) 0.4828(8) 0.37(4) Uiso 0.7 1 d D U P . .
O3_X:5 O 0.272(2) 0.523(2) 0.4577(6) 0.38(4) Uiso 0.7 1 d D U P . .
N_X:5 N 0.318(3) 0.5941(18) 0.4736(6) 0.73(5) Uiso 0.7 1 d D U P . .
S_X:5 S 0.327(3) 0.6292(19) 0.4592(7) 0.76(5) Uiso 0.7 1 d D U P . .
O_X:5 O 0.282(3) 0.618(5) 0.4534(11) 0.74(9) Uiso 0.7 1 d D U P . .
O1_X:5 O 0.365(4) 0.6764(19) 0.4628(11) 0.84(10) Uiso 0.7 1 d D U P . .
C_X:5 C 0.354(2) 0.607(3) 0.4456(7) 0.67(6) Uiso 0.7 1 d D U P . .
F_X:5 F 0.348(5) 0.618(5) 0.4319(7) 0.71(9) Uiso 0.7 1 d D U P . .
F1_X:5 F 0.334(3) 0.560(2) 0.4469(13) 0.63(7) Uiso 0.7 1 d D U P . .
F2_X:5 F 0.400(2) 0.627(3) 0.4481(11) 0.47(5) Uiso 0.7 1 d D U P . .
O_W:1 O 0.160(4) 0.014(4) 0.4747(10) 0.50(5) Uiso 1 1 d . . . . .
O_W:2 O -0.093(5) 0.071(5) 0.4001(14) 0.65(8) Uiso 1 1 d . . . . .
O_W:3 O 0.370(4) -0.184(4) 0.3979(10) 0.51(5) Uiso 1 1 d . . . . .
O_W:4 O 0.684(5) 0.374(5) 0.3799(14) 0.60(7) Uiso 1 1 d . . . . .

loop_
_atom_site_aniso_label
_atom_site_aniso_U_11
_atom_site_aniso_U_22
_atom_site_aniso_U_33
_atom_site_aniso_U_23
_atom_site_aniso_U_13
_atom_site_aniso_U_12
Ag_M:1 0.265(6) 0.215(5) 0.261(5) -0.010(4) 0.092(5) 0.107(4)
Ag_M:2 0.202(4) 0.229(5) 0.171(3) -0.036(3) 0.040(3) 0.083(4)
Ag_M:3 0.272(6) 0.283(6) 0.210(5) -0.068(4) 0.027(4) 0.100(5)
Ag_M:4 0.212(5) 0.284(6) 0.215(4) -0.084(4) 0.009(4) 0.097(4)

loop_
_atom_type_symbol
_atom_type_description
_atom_type_scat_dispersion_real
_atom_type_scat_dispersion_imag
_atom_type_scat_source
C C 0.0030 0.0016 'International Tables Vol C Tables 4.2.6.8 and 6.1.1.4'
H H 0.0000 0.0000 'International Tables Vol C Tables 4.2.6.8 and 6.1.1.4'
N N 0.0059 0.0032 'International Tables Vol C Tables 4.2.6.8 and 6.1.1.4'
O O 0.0105 0.0059 'International Tables Vol C Tables 4.2.6.8 and 6.1.1.4'
S S 0.1218 0.1207 'International Tables Vol C Tables 4.2.6.8 and 6.1.1.4'
F F 0.0170 0.0100 'International Tables Vol C Tables 4.2.6.8 and 6.1.1.4'
Ag Ag -0.9078 1.0766 'International Tables Vol C Tables 4.2.6.8 and 6.1.1.4'

loop_
_geom_angle_atom_site_label_1
_geom_angle_atom_site_label_2
_geom_angle_atom_site_label_3
_geom_angle
_geom_angle_site_symmetry_1
_geom_angle_site_symmetry_3
_geom_angle_publ_flag
O1_A:1 C_A:1 N_A:2 124(4) . . ?
O1_A:1 C_A:1 O2_A:1 122(4) . . ?
N_A:2 C_A:1 O2_A:1 113(4) . . ?
C_A:1 O2_A:1 CT_A:1 120(3) . . ?
O2_A:1 CT_A:1 C1_A:1 104(4) . . ?
O2_A:1 CT_A:1 C2_A:1 112(4) . . ?
C1_A:1 CT_A:1 C2_A:1 112(3) . . ?
O2_A:1 CT_A:1 C3_A:1 106(4) . . ?
C1_A:1 CT_A:1 C3_A:1 110(3) . . ?
C2_A:1 CT_A:1 C3_A:1 112(2) . . ?
C_A:1 N_A:2 CA_A:2 124(4) . . ?
N_A:2 CA_A:2 C_A:2 108(3) . . ?
N_A:2 CA_A:2 CB_A:2 108(3) . . ?
C_A:2 CA_A:2 CB_A:2 109(2) . . ?
CG1_A:2 CB_A:2 CG2_A:2 117(3) . . ?
CG1_A:2 CB_A:2 CA_A:2 116(3) . . ?
CG2_A:2 CB_A:2 CA_A:2 108(3) . . ?
O_A:2 C_A:2 N_A:3 125(3) . . ?
O_A:2 C_A:2 CA_A:2 123(3) . . ?
N_A:3 C_A:2 CA_A:2 112(3) . . ?
O_A:3 C_A:3 N_A:4 120(3) . . ?
O_A:3 C_A:3 CA_A:3 122(3) . . ?
N_A:4 C_A:3 CA_A:3 118(3) . . ?
N_A:3 CA_A:3 C_A:3 108(2) . . ?
N_A:3 CA_A:3 CB_A:3 111(2) . . ?
C_A:3 CA_A:3 CB_A:3 109(2) . . ?
C_A:2 N_A:3 CA_A:3 120(3) . . ?
C3_A:3 CB_A:3 CA_A:3 112.8(18) . . ?
C7_A:3 C3_A:3 C4_A:3 117.8(12) . . ?
C7_A:3 C3_A:3 CB_A:3 122.0(15) . . ?
C4_A:3 C3_A:3 CB_A:3 120.2(14) . . ?
C3_A:3 C7_A:3 C6_A:3 120.3(14) . . ?
C5_A:3 C6_A:3 C7_A:3 117.0(15) . . ?
N1_A:3 C5_A:3 C6_A:3 124.3(17) . . ?
C5_A:3 N1_A:3 C4_A:3 117.4(16) . . ?
C5_A:3 N1_A:3 Ag_M:2 126(2) . . ?
C4_A:3 N1_A:3 Ag_M:2 116.7(19) . . ?
N1_A:3 C4_A:3 C3_A:3 123.2(15) . . ?
C_A:3 N_A:4 CA_A:4 122(3) . . ?
N_A:4 CA_A:4 C_A:4 112(3) . . ?
O_A:4 C_A:4 N_A:5 121(3) . . ?
O_A:4 C_A:4 CA_A:4 121(3) . . ?
N_A:5 C_A:4 CA_A:4 118(3) . . ?
C_A:4 N_A:5 CA_A:5 122(3) . . ?
N_A:5 CA_A:5 CB_A:5 112(2) . . ?
N_A:5 CA_A:5 C_A:5 110(2) . . ?
CB_A:5 CA_A:5 C_A:5 110.9(19) . . ?
O_A:5 C_A:5 N_A:6 129(3) . . ?
O_A:5 C_A:5 CA_A:5 122(3) . . ?
N_A:6 C_A:5 CA_A:5 109(3) . . ?
C6_A:5 CB_A:5 CA_A:5 114.7(19) . . ?
C7_A:5 C6_A:5 C11_A:5 116.9(12) . . ?
C7_A:5 C6_A:5 CB_A:5 122(2) . . ?
C11_A:5 C6_A:5 CB_A:5 121.0(18) . . ?
N8_A:5 C7_A:5 C6_A:5 124.8(15) . . ?
C9_A:5 N8_A:5 C7_A:5 117.0(16) . . ?
C9_A:5 N8_A:5 Ag_M:4 123(2) . 6 ?
C7_A:5 N8_A:5 Ag_M:4 120(2) . 6 ?
N8_A:5 C9_A:5 C10_A:5 123.8(17) . . ?
C9_A:5 C10_A:5 C11_A:5 118.0(15) . . ?
C6_A:5 C11_A:5 C10_A:5 119.6(14) . . ?
C_A:5 N_A:6 CA_A:6 122(3) . . ?
N_A:6 CA_A:6 C_A:6 108(2) . . ?
N_A:6 CA_A:6 CB_A:6 115(2) . . ?
C_A:6 CA_A:6 CB_A:6 114.0(16) . . ?
CG1_A:6 CB_A:6 CG3_A:6 109(2) . . ?
CG1_A:6 CB_A:6 CG2_A:6 108.6(19) . . ?
CG3_A:6 CB_A:6 CG2_A:6 108.2(19) . . ?
CG1_A:6 CB_A:6 CA_A:6 112(2) . . ?
CG3_A:6 CB_A:6 CA_A:6 109(2) . . ?
CG2_A:6 CB_A:6 CA_A:6 110(2) . . ?
O_A:6 C_A:6 O1_A:7 123(3) . . ?
O_A:6 C_A:6 CA_A:6 123(3) . . ?
O1_A:7 C_A:6 CA_A:6 113(3) . . ?
C_A:6 O1_A:7 C1_A:7 112(4) . . ?
O1_B:1 C_B:1 N_B:2 124(4) . . ?
O1_B:1 C_B:1 O2_B:1 124(4) . . ?
N_B:2 C_B:1 O2_B:1 113(4) . . ?
C_B:1 O2_B:1 CT_B:1 121(3) . . ?
O2_B:1 CT_B:1 C1_B:1 113(4) . . ?
O2_B:1 CT_B:1 C3_B:1 103(4) . . ?
C1_B:1 CT_B:1 C3_B:1 113(2) . . ?
O2_B:1 CT_B:1 C2_B:1 104(4) . . ?
C1_B:1 CT_B:1 C2_B:1 112(3) . . ?
C3_B:1 CT_B:1 C2_B:1 112(3) . . ?
C_B:1 N_B:2 CA_B:2 120(4) . . ?
N_B:2 CA_B:2 C_B:2 109(3) . . ?
N_B:2 CA_B:2 CB_B:2 120(3) . . ?
C_B:2 CA_B:2 CB_B:2 115(2) . . ?
CG2_B:2 CB_B:2 CG1_B:2 110(3) . . ?
CG2_B:2 CB_B:2 CA_B:2 113(3) . . ?
CG1_B:2 CB_B:2 CA_B:2 110(3) . . ?
O_B:2 C_B:2 N_B:3 121(3) . . ?
O_B:2 C_B:2 CA_B:2 123(3) . . ?
N_B:3 C_B:2 CA_B:2 116(3) . . ?
O_B:3 C_B:3 N_B:4 121(3) . . ?
O_B:3 C_B:3 CA_B:3 120(3) . . ?
N_B:4 C_B:3 CA_B:3 119(3) . . ?
N_B:3 CA_B:3 C_B:3 110(2) . . ?
N_B:3 CA_B:3 CB_B:3 112(2) . . ?
C_B:3 CA_B:3 CB_B:3 110.6(19) . . ?
C_B:2 N_B:3 CA_B:3 125(3) . . ?
C3_B:3 CB_B:3 CA_B:3 110.2(18) . . ?
C7_B:3 C3_B:3 C4_B:3 117.5(12) . . ?
C7_B:3 C3_B:3 CB_B:3 121.8(15) . . ?
C4_B:3 C3_B:3 CB_B:3 120.5(14) . . ?
C3_B:3 C7_B:3 C6_B:3 119.6(14) . . ?
C5_B:3 C6_B:3 C7_B:3 117.9(16) . . ?
N1_B:3 C5_B:3 C6_B:3 123.8(17) . . ?
C4_B:3 N1_B:3 C5_B:3 117.1(16) . . ?
C4_B:3 N1_B:3 Ag_M:1 122(2) . . ?
C5_B:3 N1_B:3 Ag_M:1 120(2) . . ?
N1_B:3 C4_B:3 C3_B:3 124.0(15) . . ?
C_B:3 N_B:4 CA_B:4 121(3) . . ?
N_B:4 CA_B:4 C_B:4 109(2) . . ?
O_B:4 C_B:4 N_B:5 120(3) . . ?
O_B:4 C_B:4 CA_B:4 124(3) . . ?
N_B:5 C_B:4 CA_B:4 116(3) . . ?
C_B:4 N_B:5 CA_B:5 122(2) . . ?
N_B:5 CA_B:5 C_B:5 110(2) . . ?
N_B:5 CA_B:5 CB_B:5 109(2) . . ?
C_B:5 CA_B:5 CB_B:5 111(2) . . ?
O_B:5 C_B:5 N_B:6 126(3) . . ?
O_B:5 C_B:5 CA_B:5 125(3) . . ?
N_B:6 C_B:5 CA_B:5 108(3) . . ?
C6_B:5 CB_B:5 CA_B:5 111.9(19) . . ?
C11_B:5 C6_B:5 C7_B:5 117.2(13) . . ?
C11_B:5 C6_B:5 CB_B:5 122.3(19) . . ?
C7_B:5 C6_B:5 CB_B:5 120(2) . . ?
N8_B:5 C7_B:5 C6_B:5 123.2(15) . . ?
C9_B:5 N8_B:5 C7_B:5 118.2(16) . . ?
C9_B:5 N8_B:5 Ag_M:3 121(2) . . ?
C7_B:5 N8_B:5 Ag_M:3 120(2) . . ?
N8_B:5 C9_B:5 C10_B:5 123.4(17) . . ?
C9_B:5 C10_B:5 C11_B:5 117.5(15) . . ?
C6_B:5 C11_B:5 C10_B:5 120.5(14) . . ?
C_B:5 N_B:6 CA_B:6 121(3) . . ?
N_B:6 CA_B:6 C_B:6 108(2) . . ?
N_B:6 CA_B:6 CB_B:6 114(3) . . ?
C_B:6 CA_B:6 CB_B:6 109.7(16) . . ?
CG2_B:6 CB_B:6 CG1_B:6 110(2) . . ?
CG2_B:6 CB_B:6 CG3_B:6 110(2) . . ?
CG1_B:6 CB_B:6 CG3_B:6 109(2) . . ?
CG2_B:6 CB_B:6 CA_B:6 109(2) . . ?
CG1_B:6 CB_B:6 CA_B:6 108(2) . . ?
CG3_B:6 CB_B:6 CA_B:6 110(2) . . ?
O_B:6 C_B:6 O1_B:7 128(3) . . ?
O_B:6 C_B:6 CA_B:6 121(3) . . ?
O1_B:7 C_B:6 CA_B:6 111(3) . . ?
C_B:6 O1_B:7 C1_B:7 115(4) . . ?
O1_C:1 C_C:1 N_C:2 126(4) . . ?
O1_C:1 C_C:1 O2_C:1 127(4) . . ?
N_C:2 C_C:1 O2_C:1 106(4) . . ?
C_C:1 O2_C:1 CT_C:1 116(3) . . ?
O2_C:1 CT_C:1 C1_C:1 111(4) . . ?
O2_C:1 CT_C:1 C2_C:1 102(4) . . ?
C1_C:1 CT_C:1 C2_C:1 110(3) . . ?
O2_C:1 CT_C:1 C3_C:1 111(4) . . ?
C1_C:1 CT_C:1 C3_C:1 111(3) . . ?
C2_C:1 CT_C:1 C3_C:1 111(3) . . ?
C_C:1 N_C:2 CA_C:2 121(4) . . ?
N_C:2 CA_C:2 C_C:2 106(3) . . ?
N_C:2 CA_C:2 CB_C:2 114(3) . . ?
C_C:2 CA_C:2 CB_C:2 110(2) . . ?
CG1_C:2 CB_C:2 CA_C:2 112(3) . . ?
CG1_C:2 CB_C:2 CG2_C:2 111(3) . . ?
CA_C:2 CB_C:2 CG2_C:2 111(3) . . ?
O_C:2 C_C:2 N_C:3 120(3) . . ?
O_C:2 C_C:2 CA_C:2 122(3) . . ?
N_C:3 C_C:2 CA_C:2 117(3) . . ?
O_C:3 C_C:3 N_C:4 123(3) . . ?
O_C:3 C_C:3 CA_C:3 122(2) . . ?
N_C:4 C_C:3 CA_C:3 115(3) . . ?
N_C:3 CA_C:3 CB_C:3 110(2) . . ?
N_C:3 CA_C:3 C_C:3 110(2) . . ?
CB_C:3 CA_C:3 C_C:3 113(2) . . ?
C_C:2 N_C:3 CA_C:3 122(3) . . ?
C3_C:3 CB_C:3 CA_C:3 119.0(18) . . ?
C7_C:3 C3_C:3 C4_C:3 116.7(11) . . ?
C7_C:3 C3_C:3 CB_C:3 122.1(15) . . ?
C4_C:3 C3_C:3 CB_C:3 121.3(14) . . ?
C3_C:3 C7_C:3 C6_C:3 119.4(14) . . ?
C5_C:3 C6_C:3 C7_C:3 118.4(16) . . ?
N1_C:3 C5_C:3 C6_C:3 123.6(17) . . ?
C5_C:3 N1_C:3 C4_C:3 116.6(16) . . ?
C5_C:3 N1_C:3 Ag_M:2 124.7(18) . . ?
C4_C:3 N1_C:3 Ag_M:2 118.6(18) . . ?
N1_C:3 C4_C:3 C3_C:3 125.2(15) . . ?
C_C:3 N_C:4 CA_C:4 123(3) . . ?
N_C:4 CA_C:4 C_C:4 112(2) . . ?
O_C:4 C_C:4 N_C:5 126(3) . . ?
O_C:4 C_C:4 CA_C:4 121(3) . . ?
N_C:5 C_C:4 CA_C:4 113(3) . . ?
C_C:4 N_C:5 CA_C:5 124(3) . . ?
N_C:5 CA_C:5 C_C:5 110(2) . . ?
N_C:5 CA_C:5 CB_C:5 112(2) . . ?
C_C:5 CA_C:5 CB_C:5 104.6(19) . . ?
O_C:5 C_C:5 N_C:6 125(3) . . ?
O_C:5 C_C:5 CA_C:5 121(3) . . ?
N_C:6 C_C:5 CA_C:5 113(2) . . ?
C6_C:5 CB_C:5 CA_C:5 112.0(19) . . ?
C11_C:5 C6_C:5 C7_C:5 116.5(12) . . ?
C11_C:5 C6_C:5 CB_C:5 123.0(19) . . ?
C7_C:5 C6_C:5 CB_C:5 120(2) . . ?
N8_C:5 C7_C:5 C6_C:5 123.7(15) . . ?
C7_C:5 N8_C:5 C9_C:5 118.9(16) . . ?
C7_C:5 N8_C:5 Ag_M:4 115(2) . . ?
C9_C:5 N8_C:5 Ag_M:4 126(2) . . ?
N8_C:5 C9_C:5 C10_C:5 122.1(16) . . ?
C9_C:5 C10_C:5 C11_C:5 118.0(15) . . ?
C6_C:5 C11_C:5 C10_C:5 120.8(14) . . ?
C_C:5 N_C:6 CA_C:6 121(3) . . ?
N_C:6 CA_C:6 C_C:6 108(3) . . ?
N_C:6 CA_C:6 CB_C:6 110(3) . . ?
C_C:6 CA_C:6 CB_C:6 114.6(17) . . ?
CG2_C:6 CB_C:6 CG3_C:6 109(2) . . ?
CG2_C:6 CB_C:6 CG1_C:6 108(2) . . ?
CG3_C:6 CB_C:6 CG1_C:6 108(2) . . ?
CG2_C:6 CB_C:6 CA_C:6 111(2) . . ?
CG3_C:6 CB_C:6 CA_C:6 109(2) . . ?
CG1_C:6 CB_C:6 CA_C:6 112(2) . . ?
O_C:6 C_C:6 O1_C:7 120(3) . . ?
O_C:6 C_C:6 CA_C:6 127(3) . . ?
O1_C:7 C_C:6 CA_C:6 113(4) . . ?
C_C:6 O1_C:7 C1_C:7 117(5) . . ?
O1_D:1 C_D:1 O2_D:1 136(4) . . ?
O1_D:1 C_D:1 N_D:2 121(4) . . ?
O2_D:1 C_D:1 N_D:2 103(4) . . ?
C_D:1 O2_D:1 CT_D:1 126(4) . . ?
O2_D:1 CT_D:1 C1_D:1 110(4) . . ?
O2_D:1 CT_D:1 C3_D:1 105(4) . . ?
C1_D:1 CT_D:1 C3_D:1 111(3) . . ?
O2_D:1 CT_D:1 C2_D:1 107(4) . . ?
C1_D:1 CT_D:1 C2_D:1 110(3) . . ?
C3_D:1 CT_D:1 C2_D:1 113(3) . . ?
C_D:1 N_D:2 CA_D:2 120(3) . . ?
N_D:2 CA_D:2 C_D:2 109(3) . . ?
N_D:2 CA_D:2 CB_D:2 115(3) . . ?
C_D:2 CA_D:2 CB_D:2 110(2) . . ?
CG1_D:2 CB_D:2 CG2_D:2 116(2) . . ?
CG1_D:2 CB_D:2 CA_D:2 124(3) . . ?
CG2_D:2 CB_D:2 CA_D:2 113(3) . . ?
O_D:2 C_D:2 N_D:3 120(3) . . ?
O_D:2 C_D:2 CA_D:2 122(3) . . ?
N_D:3 C_D:2 CA_D:2 119(3) . . ?
O_D:3 C_D:3 N_D:4 121(3) . . ?
O_D:3 C_D:3 CA_D:3 123(3) . . ?
N_D:4 C_D:3 CA_D:3 115(3) . . ?
N_D:3 CA_D:3 CB_D:3 113(2) . . ?
N_D:3 CA_D:3 C_D:3 109(2) . . ?
CB_D:3 CA_D:3 C_D:3 114(2) . . ?
C_D:2 N_D:3 CA_D:3 121(3) . . ?
C3_D:3 CB_D:3 CA_D:3 122.0(19) . . ?
C4_D:3 C3_D:3 C7_D:3 116.4(12) . . ?
C4_D:3 C3_D:3 CB_D:3 122.6(14) . . ?
C7_D:3 C3_D:3 CB_D:3 121.0(16) . . ?
C6_D:3 C7_D:3 C3_D:3 120.1(14) . . ?
C5_D:3 C6_D:3 C7_D:3 118.1(16) . . ?
N1_D:3 C5_D:3 C6_D:3 123.1(18) . . ?
C5_D:3 N1_D:3 C4_D:3 117.6(17) . . ?
C5_D:3 N1_D:3 Ag_M:1 106(2) . 5_554 ?
C4_D:3 N1_D:3 Ag_M:1 135(3) . 5_554 ?
N1_D:3 C4_D:3 C3_D:3 124.7(16) . . ?
C_D:3 N_D:4 CA_D:4 121(3) . . ?
N_D:4 CA_D:4 C_D:4 107(3) . . ?
O_D:4 C_D:4 N_D:5 127(3) . . ?
O_D:4 C_D:4 CA_D:4 126(3) . . ?
N_D:5 C_D:4 CA_D:4 108(3) . . ?
C_D:4 N_D:5 CA_D:5 122(3) . . ?
N_D:5 CA_D:5 CB_D:5 112(3) . . ?
N_D:5 CA_D:5 C_D:5 111(2) . . ?
CB_D:5 CA_D:5 C_D:5 106(2) . . ?
O_D:5 C_D:5 N_D:6 126(3) . . ?
O_D:5 C_D:5 CA_D:5 123(3) . . ?
N_D:6 C_D:5 CA_D:5 111(2) . . ?
C6_D:5 CB_D:5 CA_D:5 118(2) . . ?
C7_D:5 C6_D:5 C11_D:5 116.9(13) . . ?
C7_D:5 C6_D:5 CB_D:5 122(2) . . ?
C11_D:5 C6_D:5 CB_D:5 121.0(19) . . ?
N8_D:5 C7_D:5 C6_D:5 124.3(15) . . ?
C9_D:5 N8_D:5 C7_D:5 117.8(17) . . ?
C9_D:5 N8_D:5 Ag_M:3 124(3) . . ?
C7_D:5 N8_D:5 Ag_M:3 117(3) . . ?
N8_D:5 C9_D:5 C10_D:5 122.9(17) . . ?
C11_D:5 C10_D:5 C9_D:5 118.1(16) . . ?
C10_D:5 C11_D:5 C6_D:5 119.9(14) . . ?
C_D:5 N_D:6 CA_D:6 119(3) . . ?
N_D:6 CA_D:6 C_D:6 108(3) . . ?
N_D:6 CA_D:6 CB_D:6 115(3) . . ?
C_D:6 CA_D:6 CB_D:6 112.0(17) . . ?
CG1_D:6 CB_D:6 CG3_D:6 108(2) . . ?
CG1_D:6 CB_D:6 CG2_D:6 110(2) . . ?
CG3_D:6 CB_D:6 CG2_D:6 110(2) . . ?
CG1_D:6 CB_D:6 CA_D:6 110(2) . . ?
CG3_D:6 CB_D:6 CA_D:6 110(2) . . ?
CG2_D:6 CB_D:6 CA_D:6 109(2) . . ?
O_D:6 C_D:6 O1_D:7 126(3) . . ?
O_D:6 C_D:6 CA_D:6 125(4) . . ?
O1_D:7 C_D:6 CA_D:6 109(3) . . ?
C_D:6 O1_D:7 C1_D:7 112(4) . . ?
N1_D:3 Ag_M:1 N1_B:3 169.3(16) 6 . ?
N1_C:3 Ag_M:2 N1_A:3 168.0(12) . . ?
N1_C:3 Ag_M:2 O2_X:1 114.8(14) . 10_665 ?
N1_A:3 Ag_M:2 O2_X:1 77.2(14) . 10_665 ?
N8_D:5 Ag_M:3 N8_B:5 167.9(17) . . ?
N8_A:5 Ag_M:4 N8_C:5 164.9(14) 5_554 . ?
F5_X:1 C1_X:1 F4_X:1 108(3) . . ?
F5_X:1 C1_X:1 F3_X:1 110(3) . . ?
F4_X:1 C1_X:1 F3_X:1 106(3) . . ?
F5_X:1 C1_X:1 S1_X:1 114(2) . . ?
F4_X:1 C1_X:1 S1_X:1 107(2) . . ?
F3_X:1 C1_X:1 S1_X:1 112(2) . . ?
O2_X:1 S1_X:1 O3_X:1 119(3) . . ?
O2_X:1 S1_X:1 N_X:1 121(3) . . ?
O3_X:1 S1_X:1 N_X:1 104(2) . . ?
O2_X:1 S1_X:1 C1_X:1 106.2(19) . . ?
O3_X:1 S1_X:1 C1_X:1 104.7(19) . . ?
N_X:1 S1_X:1 C1_X:1 99(2) . . ?
S1_X:1 O2_X:1 Ag_M:2 145(4) . 10_665 ?
S1_X:1 N_X:1 S_X:1 131(3) . . ?
O_X:1 S_X:1 O1_X:1 123(3) . . ?
O_X:1 S_X:1 N_X:1 111(3) . . ?
O1_X:1 S_X:1 N_X:1 106(3) . . ?
O_X:1 S_X:1 C_X:1 105(2) . . ?
O1_X:1 S_X:1 C_X:1 104.5(19) . . ?
N_X:1 S_X:1 C_X:1 104(2) . . ?
F_X:1 C_X:1 F2_X:1 109(3) . . ?
F_X:1 C_X:1 F1_X:1 108(3) . . ?
F2_X:1 C_X:1 F1_X:1 112(3) . . ?
F_X:1 C_X:1 S_X:1 111(2) . . ?
F2_X:1 C_X:1 S_X:1 110(2) . . ?
F1_X:1 C_X:1 S_X:1 108(2) . . ?
F3A_X:3 C1A_X:3 F4A_X:3 107(3) . . ?
F3A_X:3 C1A_X:3 F5A_X:3 110(3) . . ?
F4A_X:3 C1A_X:3 F5A_X:3 109(3) . . ?
F3A_X:3 C1A_X:3 S1A_X:3 110(3) . . ?
F4A_X:3 C1A_X:3 S1A_X:3 111(3) . . ?
F5A_X:3 C1A_X:3 S1A_X:3 109(3) . . ?
O3A_X:3 S1A_X:3 O2A_X:3 124(3) . . ?
O3A_X:3 S1A_X:3 NA_X:3 109(3) . . ?
O2A_X:3 S1A_X:3 NA_X:3 109(3) . . ?
O3A_X:3 S1A_X:3 C1A_X:3 106(2) . . ?
O2A_X:3 S1A_X:3 C1A_X:3 104(2) . . ?
NA_X:3 S1A_X:3 C1A_X:3 102(3) . . ?
SA_X:3 NA_X:3 S1A_X:3 123(2) . . ?
O1A_X:3 SA_X:3 OA_X:3 121(3) . . ?
O1A_X:3 SA_X:3 NA_X:3 109(3) . . ?
OA_X:3 SA_X:3 NA_X:3 108(3) . . ?
O1A_X:3 SA_X:3 CA_X:3 106(2) . . ?
OA_X:3 SA_X:3 CA_X:3 104(2) . . ?
NA_X:3 SA_X:3 CA_X:3 109(3) . . ?
FA_X:3 CA_X:3 F2A_X:3 108(3) . . ?
FA_X:3 CA_X:3 F1A_X:3 111(3) . . ?
F2A_X:3 CA_X:3 F1A_X:3 109(3) . . ?
FA_X:3 CA_X:3 SA_X:3 111(3) . . ?
F2A_X:3 CA_X:3 SA_X:3 110(3) . . ?
F1A_X:3 CA_X:3 SA_X:3 107(2) . . ?
F5B_X:3 C1B_X:3 F3B_X:3 109(3) . . ?
F5B_X:3 C1B_X:3 F4B_X:3 107(3) . . ?
F3B_X:3 C1B_X:3 F4B_X:3 107(3) . . ?
F5B_X:3 C1B_X:3 S1B_X:3 112(3) . . ?
F3B_X:3 C1B_X:3 S1B_X:3 110(3) . . ?
F4B_X:3 C1B_X:3 S1B_X:3 111(3) . . ?
O2B_X:3 S1B_X:3 O3B_X:3 123(3) . . ?
O2B_X:3 S1B_X:3 NB_X:3 107(3) . . ?
O3B_X:3 S1B_X:3 NB_X:3 108(3) . . ?
O2B_X:3 S1B_X:3 C1B_X:3 107(2) . . ?
O3B_X:3 S1B_X:3 C1B_X:3 104(2) . . ?
NB_X:3 S1B_X:3 C1B_X:3 107(3) . . ?
SB_X:3 NB_X:3 S1B_X:3 123(3) . . ?
OB_X:3 SB_X:3 O1B_X:3 124(3) . . ?
OB_X:3 SB_X:3 NB_X:3 111(3) . . ?
O1B_X:3 SB_X:3 NB_X:3 107(3) . . ?
OB_X:3 SB_X:3 CB_X:3 104(2) . . ?
O1B_X:3 SB_X:3 CB_X:3 104(2) . . ?
NB_X:3 SB_X:3 CB_X:3 105(3) . . ?
F1B_X:3 CB_X:3 F2B_X:3 111(3) . . ?
F1B_X:3 CB_X:3 FB_X:3 111(3) . . ?
F2B_X:3 CB_X:3 FB_X:3 107(3) . . ?
F1B_X:3 CB_X:3 SB_X:3 110(3) . . ?
F2B_X:3 CB_X:3 SB_X:3 109(3) . . ?
FB_X:3 CB_X:3 SB_X:3 109(3) . . ?
F5_X:5 C1_X:5 F4_X:5 110(3) . . ?
F5_X:5 C1_X:5 F3_X:5 108(3) . . ?
F4_X:5 C1_X:5 F3_X:5 107(3) . . ?
F5_X:5 C1_X:5 S1_X:5 112(3) . . ?
F4_X:5 C1_X:5 S1_X:5 111(3) . . ?
F3_X:5 C1_X:5 S1_X:5 109(3) . . ?
O3_X:5 S1_X:5 O2_X:5 126(3) . . ?
O3_X:5 S1_X:5 N_X:5 106(2) . . ?
O2_X:5 S1_X:5 N_X:5 107(3) . . ?
O3_X:5 S1_X:5 C1_X:5 104(2) . . ?
O2_X:5 S1_X:5 C1_X:5 104(2) . . ?
N_X:5 S1_X:5 C1_X:5 109(3) . . ?
S1_X:5 N_X:5 S_X:5 123(3) . . ?
O1_X:5 S_X:5 O_X:5 125(3) . . ?
O1_X:5 S_X:5 N_X:5 108(3) . . ?
O_X:5 S_X:5 N_X:5 107(3) . . ?
O1_X:5 S_X:5 C_X:5 105(2) . . ?
O_X:5 S_X:5 C_X:5 106(2) . . ?
N_X:5 S_X:5 C_X:5 104(3) . . ?
F2_X:5 C_X:5 F_X:5 108(3) . . ?
F2_X:5 C_X:5 F1_X:5 108(3) . . ?
F_X:5 C_X:5 F1_X:5 110(3) . . ?
F2_X:5 C_X:5 S_X:5 110(3) . . ?
F_X:5 C_X:5 S_X:5 112(3) . . ?
F1_X:5 C_X:5 S_X:5 109(3) . . ?

loop_
_geom_bond_atom_site_label_1
_geom_bond_atom_site_label_2
_geom_bond_distance
_geom_bond_site_symmetry_2
_geom_bond_publ_flag
O1_A:1 C_A:1 1.24(4) . ?
C_A:1 N_A:2 1.31(3) . ?
C_A:1 O2_A:1 1.31(3) . ?
O2_A:1 CT_A:1 1.47(3) . ?
CT_A:1 C1_A:1 1.511(18) . ?
CT_A:1 C2_A:1 1.516(18) . ?
CT_A:1 C3_A:1 1.516(18) . ?
N_A:2 CA_A:2 1.45(2) . ?
CA_A:2 C_A:2 1.53(3) . ?
CA_A:2 CB_A:2 1.543(17) . ?
CB_A:2 CG1_A:2 1.49(2) . ?
CB_A:2 CG2_A:2 1.52(2) . ?
C_A:2 O_A:2 1.23(2) . ?
C_A:2 N_A:3 1.31(3) . ?
O_A:3 C_A:3 1.23(2) . ?
C_A:3 N_A:4 1.29(3) . ?
C_A:3 CA_A:3 1.523(17) . ?
CA_A:3 N_A:3 1.46(2) . ?
CA_A:3 CB_A:3 1.54(2) . ?
CB_A:3 C3_A:3 1.511(11) . ?
C3_A:3 C7_A:3 1.376(13) . ?
C3_A:3 C4_A:3 1.387(11) . ?
C7_A:3 C6_A:3 1.390(12) . ?
C6_A:3 C5_A:3 1.380(18) . ?
C5_A:3 N1_A:3 1.330(15) . ?
N1_A:3 C4_A:3 1.342(12) . ?
N1_A:3 Ag_M:2 2.16(3) . ?
N_A:4 CA_A:4 1.44(3) . ?
CA_A:4 C_A:4 1.526(16) . ?
C_A:4 O_A:4 1.23(2) . ?
C_A:4 N_A:5 1.30(3) . ?
N_A:5 CA_A:5 1.456(19) . ?
CA_A:5 CB_A:5 1.51(2) . ?
CA_A:5 C_A:5 1.53(2) . ?
C_A:5 O_A:5 1.23(2) . ?
C_A:5 N_A:6 1.34(3) . ?
CB_A:5 C6_A:5 1.510(12) . ?
C6_A:5 C7_A:5 1.384(11) . ?
C6_A:5 C11_A:5 1.389(12) . ?
C7_A:5 N8_A:5 1.331(13) . ?
N8_A:5 C9_A:5 1.330(14) . ?
N8_A:5 Ag_M:4 2.07(3) 6 ?
C9_A:5 C10_A:5 1.382(17) . ?
C10_A:5 C11_A:5 1.392(13) . ?
N_A:6 CA_A:6 1.47(3) . ?
CA_A:6 C_A:6 1.502(16) . ?
CA_A:6 CB_A:6 1.555(12) . ?
CB_A:6 CG1_A:6 1.530(16) . ?
CB_A:6 CG3_A:6 1.531(15) . ?
CB_A:6 CG2_A:6 1.532(16) . ?
C_A:6 O_A:6 1.22(2) . ?
C_A:6 O1_A:7 1.34(3) . ?
O1_A:7 C1_A:7 1.450(17) . ?
O1_B:1 C_B:1 1.24(3) . ?
C_B:1 N_B:2 1.32(3) . ?
C_B:1 O2_B:1 1.34(3) . ?
O2_B:1 CT_B:1 1.47(3) . ?
CT_B:1 C1_B:1 1.510(17) . ?
CT_B:1 C3_B:1 1.513(17) . ?
CT_B:1 C2_B:1 1.517(18) . ?
N_B:2 CA_B:2 1.45(2) . ?
CA_B:2 C_B:2 1.52(3) . ?
CA_B:2 CB_B:2 1.528(17) . ?
CB_B:2 CG2_B:2 1.50(3) . ?
CB_B:2 CG1_B:2 1.53(3) . ?
C_B:2 O_B:2 1.22(2) . ?
C_B:2 N_B:3 1.32(3) . ?
O_B:3 C_B:3 1.24(2) . ?
C_B:3 N_B:4 1.30(3) . ?
C_B:3 CA_B:3 1.517(16) . ?
CA_B:3 N_B:3 1.46(2) . ?
CA_B:3 CB_B:3 1.53(2) . ?
CB_B:3 C3_B:3 1.510(11) . ?
C3_B:3 C7_B:3 1.385(13) . ?
C3_B:3 C4_B:3 1.387(11) . ?
C7_B:3 C6_B:3 1.390(12) . ?
C6_B:3 C5_B:3 1.378(18) . ?
C5_B:3 N1_B:3 1.335(15) . ?
N1_B:3 C4_B:3 1.334(12) . ?
N1_B:3 Ag_M:1 2.11(3) . ?
N_B:4 CA_B:4 1.43(3) . ?
CA_B:4 C_B:4 1.526(16) . ?
C_B:4 O_B:4 1.24(2) . ?
C_B:4 N_B:5 1.31(3) . ?
N_B:5 CA_B:5 1.468(19) . ?
CA_B:5 C_B:5 1.52(2) . ?
CA_B:5 CB_B:5 1.54(2) . ?
C_B:5 O_B:5 1.23(2) . ?
C_B:5 N_B:6 1.37(3) . ?
CB_B:5 C6_B:5 1.506(12) . ?
C6_B:5 C11_B:5 1.383(12) . ?
C6_B:5 C7_B:5 1.387(11) . ?
C7_B:5 N8_B:5 1.338(13) . ?
N8_B:5 C9_B:5 1.332(14) . ?
N8_B:5 Ag_M:3 2.09(3) . ?
C9_B:5 C10_B:5 1.378(17) . ?
C10_B:5 C11_B:5 1.388(13) . ?
N_B:6 CA_B:6 1.47(3) . ?
CA_B:6 C_B:6 1.526(17) . ?
CA_B:6 CB_B:6 1.562(12) . ?
CB_B:6 CG2_B:6 1.522(16) . ?
CB_B:6 CG1_B:6 1.525(16) . ?
CB_B:6 CG3_B:6 1.530(16) . ?
C_B:6 O_B:6 1.19(2) . ?
C_B:6 O1_B:7 1.32(3) . ?
O1_B:7 C1_B:7 1.456(17) . ?
O1_C:1 C_C:1 1.22(3) . ?
C_C:1 N_C:2 1.33(3) . ?
C_C:1 O2_C:1 1.36(3) . ?
O2_C:1 CT_C:1 1.47(3) . ?
CT_C:1 C1_C:1 1.507(18) . ?
CT_C:1 C2_C:1 1.512(18) . ?
CT_C:1 C3_C:1 1.518(18) . ?
N_C:2 CA_C:2 1.47(2) . ?
CA_C:2 C_C:2 1.53(3) . ?
CA_C:2 CB_C:2 1.540(17) . ?
CB_C:2 CG1_C:2 1.51(3) . ?
CB_C:2 CG2_C:2 1.55(2) . ?
C_C:2 O_C:2 1.21(2) . ?
C_C:2 N_C:3 1.29(3) . ?
O_C:3 C_C:3 1.23(2) . ?
C_C:3 N_C:4 1.33(3) . ?
C_C:3 CA_C:3 1.516(16) . ?
CA_C:3 N_C:3 1.47(2) . ?
CA_C:3 CB_C:3 1.50(2) . ?
CB_C:3 C3_C:3 1.496(11) . ?
C3_C:3 C7_C:3 1.385(13) . ?
C3_C:3 C4_C:3 1.387(11) . ?
C7_C:3 C6_C:3 1.394(12) . ?
C6_C:3 C5_C:3 1.378(18) . ?
C5_C:3 N1_C:3 1.332(15) . ?
N1_C:3 C4_C:3 1.334(12) . ?
N1_C:3 Ag_M:2 2.11(3) . ?
N_C:4 CA_C:4 1.44(3) . ?
CA_C:4 C_C:4 1.522(16) . ?
C_C:4 O_C:4 1.24(2) . ?
C_C:4 N_C:5 1.31(3) . ?
N_C:5 CA_C:5 1.459(19) . ?
CA_C:5 C_C:5 1.52(2) . ?
CA_C:5 CB_C:5 1.56(2) . ?
C_C:5 O_C:5 1.22(2) . ?
C_C:5 N_C:6 1.29(3) . ?
CB_C:5 C6_C:5 1.506(12) . ?
C6_C:5 C11_C:5 1.382(12) . ?
C6_C:5 C7_C:5 1.384(11) . ?
C7_C:5 N8_C:5 1.331(13) . ?
N8_C:5 C9_C:5 1.333(14) . ?
N8_C:5 Ag_M:4 2.15(3) . ?
C9_C:5 C10_C:5 1.384(17) . ?
C10_C:5 C11_C:5 1.386(13) . ?
N_C:6 CA_C:6 1.49(3) . ?
CA_C:6 C_C:6 1.515(17) . ?
CA_C:6 CB_C:6 1.559(12) . ?
CB_C:6 CG2_C:6 1.531(16) . ?
CB_C:6 CG3_C:6 1.532(15) . ?
CB_C:6 CG1_C:6 1.533(16) . ?
C_C:6 O_C:6 1.23(2) . ?
C_C:6 O1_C:7 1.34(3) . ?
O1_C:7 C1_C:7 1.449(17) . ?
O1_D:1 C_D:1 1.21(3) . ?
C_D:1 O2_D:1 1.33(3) . ?
C_D:1 N_D:2 1.36(3) . ?
O2_D:1 CT_D:1 1.47(3) . ?
CT_D:1 C1_D:1 1.511(18) . ?
CT_D:1 C3_D:1 1.511(18) . ?
CT_D:1 C2_D:1 1.513(18) . ?
N_D:2 CA_D:2 1.45(2) . ?
CA_D:2 C_D:2 1.53(3) . ?
CA_D:2 CB_D:2 1.539(15) . ?
CB_D:2 CG1_D:2 1.47(2) . ?
CB_D:2 CG2_D:2 1.49(2) . ?
C_D:2 O_D:2 1.20(2) . ?
C_D:2 N_D:3 1.32(3) . ?
O_D:3 C_D:3 1.23(2) . ?
C_D:3 N_D:4 1.34(3) . ?
C_D:3 CA_D:3 1.525(17) . ?
CA_D:3 N_D:3 1.47(2) . ?
CA_D:3 CB_D:3 1.52(2) . ?
CB_D:3 C3_D:3 1.502(11) . ?
C3_D:3 C4_D:3 1.381(11) . ?
C3_D:3 C7_D:3 1.393(13) . ?
C7_D:3 C6_D:3 1.388(12) . ?
C6_D:3 C5_D:3 1.381(19) . ?
C5_D:3 N1_D:3 1.332(15) . ?
N1_D:3 C4_D:3 1.334(13) . ?
N1_D:3 Ag_M:1 2.09(4) 5_554 ?
N_D:4 CA_D:4 1.45(3) . ?
CA_D:4 C_D:4 1.520(16) . ?
C_D:4 O_D:4 1.20(2) . ?
C_D:4 N_D:5 1.30(3) . ?
N_D:5 CA_D:5 1.48(2) . ?
CA_D:5 CB_D:5 1.52(2) . ?
CA_D:5 C_D:5 1.52(2) . ?
C_D:5 O_D:5 1.22(2) . ?
C_D:5 N_D:6 1.33(3) . ?
CB_D:5 C6_D:5 1.503(12) . ?
C6_D:5 C7_D:5 1.385(11) . ?
C6_D:5 C11_D:5 1.390(12) . ?
C7_D:5 N8_D:5 1.333(13) . ?
N8_D:5 C9_D:5 1.331(14) . ?
N8_D:5 Ag_M:3 2.03(4) . ?
C9_D:5 C10_D:5 1.388(18) . ?
C10_D:5 C11_D:5 1.386(13) . ?
N_D:6 CA_D:6 1.46(3) . ?
CA_D:6 C_D:6 1.521(17) . ?
CA_D:6 CB_D:6 1.558(12) . ?
CB_D:6 CG1_D:6 1.523(16) . ?
CB_D:6 CG3_D:6 1.525(16) . ?
CB_D:6 CG2_D:6 1.532(16) . ?
C_D:6 O_D:6 1.22(2) . ?
C_D:6 O1_D:7 1.36(3) . ?
O1_D:7 C1_D:7 1.448(17) . ?
Ag_M:2 O2_X:1 2.60(4) 10_665 ?
F5_X:1 C1_X:1 1.31(2) . ?
C1_X:1 F4_X:1 1.33(2) . ?
C1_X:1 F3_X:1 1.33(2) . ?
C1_X:1 S1_X:1 1.831(13) . ?
S1_X:1 O2_X:1 1.416(16) . ?
S1_X:1 O3_X:1 1.438(16) . ?
S1_X:1 N_X:1 1.619(16) . ?
N_X:1 S_X:1 1.620(16) . ?
S_X:1 O_X:1 1.414(16) . ?
S_X:1 O1_X:1 1.428(16) . ?
S_X:1 C_X:1 1.823(13) . ?
C_X:1 F_X:1 1.30(2) . ?
C_X:1 F2_X:1 1.31(2) . ?
C_X:1 F1_X:1 1.32(2) . ?
F5A_X:3 C1A_X:3 1.32(2) . ?
C1A_X:3 F3A_X:3 1.32(2) . ?
C1A_X:3 F4A_X:3 1.32(2) . ?
C1A_X:3 S1A_X:3 1.829(14) . ?
S1A_X:3 O3A_X:3 1.420(16) . ?
S1A_X:3 O2A_X:3 1.426(16) . ?
S1A_X:3 NA_X:3 1.647(16) . ?
NA_X:3 SA_X:3 1.642(16) . ?
SA_X:3 O1A_X:3 1.425(16) . ?
SA_X:3 OA_X:3 1.429(16) . ?
SA_X:3 CA_X:3 1.827(13) . ?
CA_X:3 FA_X:3 1.32(2) . ?
CA_X:3 F2A_X:3 1.32(2) . ?
CA_X:3 F1A_X:3 1.33(2) . ?
F5B_X:3 C1B_X:3 1.32(2) . ?
C1B_X:3 F3B_X:3 1.33(2) . ?
C1B_X:3 F4B_X:3 1.33(2) . ?
C1B_X:3 S1B_X:3 1.826(13) . ?
S1B_X:3 O2B_X:3 1.422(16) . ?
S1B_X:3 O3B_X:3 1.429(16) . ?
S1B_X:3 NB_X:3 1.646(17) . ?
NB_X:3 SB_X:3 1.641(16) . ?
SB_X:3 OB_X:3 1.421(16) . ?
SB_X:3 O1B_X:3 1.427(16) . ?
SB_X:3 CB_X:3 1.830(14) . ?
CB_X:3 F1B_X:3 1.31(2) . ?
CB_X:3 F2B_X:3 1.32(2) . ?
CB_X:3 FB_X:3 1.32(2) . ?
F5_X:5 C1_X:5 1.32(2) . ?
C1_X:5 F4_X:5 1.32(2) . ?
C1_X:5 F3_X:5 1.33(2) . ?
C1_X:5 S1_X:5 1.827(14) . ?
S1_X:5 O3_X:5 1.426(16) . ?
S1_X:5 O2_X:5 1.426(16) . ?
S1_X:5 N_X:5 1.646(17) . ?
N_X:5 S_X:5 1.647(16) . ?
S_X:5 O1_X:5 1.422(16) . ?
S_X:5 O_X:5 1.423(16) . ?
S_X:5 C_X:5 1.824(14) . ?
C_X:5 F2_X:5 1.32(2) . ?
C_X:5 F_X:5 1.32(2) . ?
C_X:5 F1_X:5 1.32(2) . ?
